data_4117418
loop_
_publ_author_name
'Shohei Tashiro'
'Ryou Kubota'
'Mitsuhiko Shionoya'

_publ_contact_author_address
;
Department of Chemistry
The University of Tokyo
Graduate School of Science
7-3-1, Hongo
Bunkyo-ku
Tokyo
113-0033
;
_publ_contact_author_email shionoya@chem.s.u-tokyo.ac.jp
_publ_contact_author_fax 81-3-5841-8061
_publ_contact_author_name 'Prof Mitsuhiko Shionoya'
_publ_contact_author_phone 81-3-5841-8061
_publ_section_title
;
 Metal-Macrocycle Framework (MMF): Supramolecular Nano-Channel Surfaces
 with Shape Sorting Capability
;
_journal_name_full 'Journal of the American Chemical Society'
_journal_page_first 2461
_journal_page_last 2464
_journal_paper_doi 10.1021/ja209422m
_journal_volume 134
_journal_year 2012
_chemical_formula_moiety '2(C42 H42 Cl6 N6 Pd3), 1.05(C6 H4 Br2), (C2 H3 N), 2(H2 O)'
_chemical_formula_sum 'C92.29 H95.19 Br2.1 Cl12 N13 O2 Pd6'
_chemical_formula_weight 2650.16
_space_group_IT_number 14
_symmetry_cell_setting monoclinic
_symmetry_Int_Tables_number 14
_symmetry_space_group_name_Hall '-P 2ybc'
_symmetry_space_group_name_H-M 'P 1 21/c 1'
_atom_sites_solution_hydrogens geom
_atom_sites_solution_primary direct
_atom_sites_solution_secondary difmap
_audit_creation_date 2010-11-04
_audit_creation_method 'by CrystalStructure 4.0'
_cell_angle_alpha 90.0000
_cell_angle_beta 91.3359(10)
_cell_angle_gamma 90.0000
_cell_formula_units_Z 4
_cell_length_a 19.5464(11)
_cell_length_b 51.984(3)
_cell_length_c 14.2556(7)
_cell_measurement_reflns_used 61563
_cell_measurement_temperature 93
_cell_measurement_theta_max 25.39
_cell_measurement_theta_min 3.00
_cell_volume 14481.2(14)
_computing_cell_refinement 'RAPID AUTO'
_computing_data_collection 'RAPID AUTO (Rigaku, ????)'
_computing_data_reduction 'RAPID AUTO'
_computing_molecular_graphics 'CrystalStructure 4.0'
_computing_publication_material 'CrystalStructure 4.0 (Rigaku, 2010)'
_computing_structure_refinement 'SHELXL97 (Sheldrick, 2008)'
_computing_structure_solution 'SHELXS97 (Sheldrick, 2008)'
_diffrn_ambient_temperature 93
_diffrn_detector_area_resol_mean 10.000
_diffrn_measured_fraction_theta_full 0.995
_diffrn_measured_fraction_theta_max 0.995
_diffrn_measurement_device_type 'Rigaku R-AXIS RAPID'
_diffrn_measurement_method \w
_diffrn_radiation_type 'Mo K\a'
_diffrn_radiation_wavelength 0.71075
_diffrn_reflns_av_R_equivalents 0.1543
_diffrn_reflns_limit_h_max 23
_diffrn_reflns_limit_h_min -23
_diffrn_reflns_limit_k_max 62
_diffrn_reflns_limit_k_min -62
_diffrn_reflns_limit_l_max 17
_diffrn_reflns_limit_l_min -16
_diffrn_reflns_number 177583
_diffrn_reflns_theta_full 25.35
_diffrn_reflns_theta_max 25.35
_diffrn_standards_number 0
_exptl_absorpt_coefficient_mu 1.569
_exptl_absorpt_correction_T_max 0.855
_exptl_absorpt_correction_T_min 0.424
_exptl_absorpt_correction_type multi-scan
_exptl_absorpt_process_details
;
    Higashi, T. (1995). Program for Absorption Correction.
    Rigaku Corporation, Tokyo, Japan.
;
_exptl_crystal_colour yellow
_exptl_crystal_density_diffrn 1.215
_exptl_crystal_description platelet
_exptl_crystal_F_000 5237.72
_exptl_crystal_size_max 0.550
_exptl_crystal_size_mid 0.210
_exptl_crystal_size_min 0.100
_platon_squeeze_details
;
;
_refine_diff_density_max 1.760
_refine_diff_density_min -1.140
_refine_ls_extinction_method none
_refine_ls_goodness_of_fit_ref 1.005
_refine_ls_hydrogen_treatment constr
_refine_ls_number_parameters 1148
_refine_ls_number_reflns 26403
_refine_ls_number_restraints 319
_refine_ls_R_factor_gt 0.0976
_refine_ls_shift/su_max 0.001
_refine_ls_structure_factor_coef Fsqd
_refine_ls_weighting_details 'w = 1/[\s^2^(Fo^2^)+(0.1603P)^2^+0.0000P] where P=(Fo^2^+2Fc^2^)/3'
_refine_ls_weighting_scheme calc
_refine_ls_wR_factor_ref 0.3072
_reflns_number_gt 11358
_reflns_number_total 26403
_reflns_threshold_expression F^2^>2.0\s(F^2^)
_cod_data_source_file ja209422m_si_002_04.cif
_cod_data_source_block 832885
_cod_original_cell_volume 14481.1(14)
_cod_original_formula_sum 'C92.29 H95.19 Br2.10 Cl12 N13 O2 Pd6'
_cod_database_code 4117418

loop_
_symmetry_equiv_pos_site_id
_symmetry_equiv_pos_as_xyz
1 +X,+Y,+Z
2 -X,1/2+Y,1/2-Z
3 -X,-Y,-Z
4 +X,1/2-Y,1/2+Z

loop_
_atom_site_label
_atom_site_type_symbol
_atom_site_fract_x
_atom_site_fract_y
_atom_site_fract_z
_atom_site_U_iso_or_equiv
_atom_site_adp_type
_atom_site_occupancy
_atom_site_symmetry_multiplicity
_atom_site_calc_flag
_atom_site_refinement_flags
Pd1 Pd 0.08126(4) 0.489015(18) 0.51179(5) 0.0561(3) Uani 1.0 4 d .
Pd2 Pd 0.53052(4) 0.48547(2) 0.32870(5) 0.0627(3) Uani 1.0 4 d .
Pd3 Pd 0.21289(5) 0.52173(2) -0.09599(5) 0.0696(4) Uani 1.0 4 d .
Pd4 Pd 0.06441(5) 0.57767(2) 0.21786(5) 0.0724(4) Uani 1.0 4 d .
Pd5 Pd 0.30230(7) 0.66164(2) 0.74717(9) 0.0993(5) Uani 1.0 4 d .
Pd6 Pd 0.17148(16) 0.74635(4) 0.27965(16) 0.2090(13) Uani 1.0 4 d .
Br1G Br 0.2839(4) 0.36834(10) 0.3424(4) 0.176(3) Uani 0.514(6) 4 d .
Br2G Br 0.1812(3) 0.39560(10) 0.1896(4) 0.170(3) Uani 0.514(6) 4 d .
Br3G Br 0.4325(3) 0.57137(8) 0.0713(3) 0.137(2) Uani 0.534(6) 4 d .
Br4G Br 0.4597(6) 0.63525(19) 0.0867(13) 0.576(16) Uani 0.534(6) 4 d .
Cl1 Cl 0.07925(14) 0.53296(6) 0.48734(16) 0.0623(8) Uani 1.0 4 d .
Cl2 Cl 0.07776(14) 0.49250(6) 0.67223(15) 0.0651(8) Uani 1.0 4 d .
Cl3 Cl 0.50132(16) 0.52474(7) 0.38832(18) 0.0736(9) Uani 1.0 4 d .
Cl4 Cl 0.62410(15) 0.50187(7) 0.25356(19) 0.0742(9) Uani 1.0 4 d .
Cl5 Cl 0.29205(17) 0.55324(8) -0.06366(19) 0.0831(10) Uani 1.0 4 d .
Cl6 Cl 0.12821(17) 0.55076(7) -0.1261(2) 0.0828(10) Uani 1.0 4 d .
Cl7 Cl 0.00218(18) 0.57645(8) 0.07958(19) 0.0883(11) Uani 1.0 4 d .
Cl8 Cl -0.02923(16) 0.58528(7) 0.30802(18) 0.0743(9) Uani 1.0 4 d .
Cl9 Cl 0.4082(3) 0.64663(9) 0.7898(5) 0.1432(19) Uani 1.0 4 d .
Cl10 Cl 0.3451(3) 0.70107(9) 0.7106(5) 0.142(2) Uani 1.0 4 d .
Cl11 Cl 0.1684(6) 0.78455(12) 0.3557(6) 0.252(6) Uani 1.0 4 d .
Cl12 Cl 0.0515(6) 0.7428(3) 0.2751(8) 0.292(6) Uani 1.0 4 d .
O1W O 0.0717(12) 0.7134(4) 0.0505(16) 0.251(9) Uiso 1.0 4 d .
O2W O 0.3241(13) 0.6166(5) 0.9780(17) 0.261(10) Uiso 1.0 4 d .
N1 N 0.0719(5) 0.48235(18) 0.3716(5) 0.054(3) Uani 1.0 4 d .
N1S N 0.3305(6) 0.5536(3) 0.5913(8) 0.082(4) Uani 1.0 4 d .
N2 N 0.0877(5) 0.4503(2) 0.5208(5) 0.066(3) Uani 1.0 4 d .
N3 N 0.4509(5) 0.4696(2) 0.3961(6) 0.066(3) Uani 1.0 4 d .
N4 N 0.5495(5) 0.44957(18) 0.2811(6) 0.064(3) Uani 1.0 4 d .
N5 N 0.2827(5) 0.49410(19) -0.0653(6) 0.064(3) Uani 1.0 4 d .
N6 N 0.1532(5) 0.49112(19) -0.1308(5) 0.062(3) Uani 1.0 4 d .
N7 N 0.1519(6) 0.5714(2) 0.1473(6) 0.076(3) Uani 1.0 4 d .
N8 N 0.1250(5) 0.5776(2) 0.3358(6) 0.066(3) Uani 1.0 4 d .
N9 N 0.2624(6) 0.6298(2) 0.7919(7) 0.083(4) Uani 1.0 4 d .
N10 N 0.2048(7) 0.6723(3) 0.7135(9) 0.101(4) Uani 1.0 4 d .
N11 N 0.2697(11) 0.7474(4) 0.2748(12) 0.189(8) Uani 1.0 4 d .
N12 N 0.1787(12) 0.7130(3) 0.2086(14) 0.193(8) Uani 1.0 4 d .
C1 C 0.0535(6) 0.4565(3) 0.3584(7) 0.056(3) Uani 1.0 4 d .
C1G C 0.3168(14) 0.3725(3) 0.2213(17) 0.124(8) Uiso 0.514(6) 4 d .
C1S C 0.2841(8) 0.5441(3) 0.6205(8) 0.065(4) Uani 1.0 4 d .
C1T C 0.2206(7) 0.5318(3) 0.6592(8) 0.077(4) Uani 1.0 4 d .
C2 C 0.0239(6) 0.4478(3) 0.2749(7) 0.062(4) Uani 1.0 4 d .
C2G C 0.2710(13) 0.3845(4) 0.1541(17) 0.120(8) Uiso 0.514(6) 4 d .
C3 C 0.0069(7) 0.4237(4) 0.2658(8) 0.075(4) Uani 1.0 4 d .
C3G C 0.2866(12) 0.3894(4) 0.0558(16) 0.095(7) Uiso 0.514(6) 4 d .
C4 C 0.0201(7) 0.4058(4) 0.3382(11) 0.092(5) Uani 1.0 4 d .
C4G C 0.3533(12) 0.3805(4) 0.0296(15) 0.086(6) Uiso 0.514(6) 4 d .
C5 C 0.0497(7) 0.4147(3) 0.4220(8) 0.072(4) Uani 1.0 4 d .
C5G C 0.3940(13) 0.3698(5) 0.0995(17) 0.120(8) Uiso 0.514(6) 4 d .
C6 C 0.0647(6) 0.4397(3) 0.4302(7) 0.061(4) Uani 1.0 4 d .
C6G C 0.3822(13) 0.3652(4) 0.1908(17) 0.109(7) Uiso 0.514(6) 4 d .
C7 C 0.1545(6) 0.4384(3) 0.5573(7) 0.061(3) Uani 1.0 4 d .
C7G C 0.4968(11) 0.5879(4) 0.1538(15) 0.179(18) Uiso 0.534(6) 4 d .
C8 C 0.2129(6) 0.4484(3) 0.5051(7) 0.060(3) Uani 1.0 4 d .
C8G C 0.5138(9) 0.6134(3) 0.1742(12) 0.19(2) Uiso 0.534(6) 4 d .
C9 C 0.2495(7) 0.4684(3) 0.5347(8) 0.071(4) Uani 1.0 4 d .
C9G C 0.5678(10) 0.6194(4) 0.2517(13) 0.076(7) Uiso 0.534(6) 4 d .
C10 C 0.2304(6) 0.4371(3) 0.4210(7) 0.080(4) Uani 1.0 4 d .
C10G C 0.5999(14) 0.6011(5) 0.2998(18) 0.117(11) Uiso 0.534(6) 4 d .
C11 C 0.3058(6) 0.4791(3) 0.4869(7) 0.062(3) Uani 1.0 4 d .
C11G C 0.5807(16) 0.5765(5) 0.272(2) 0.149(14) Uiso 0.534(6) 4 d .
C12 C 0.2878(7) 0.4476(3) 0.3706(8) 0.077(4) Uani 1.0 4 d .
C12G C 0.5296(12) 0.5694(4) 0.2067(15) 0.076(7) Uiso 0.534(6) 4 d .
C13 C 0.3230(6) 0.4680(3) 0.4038(7) 0.063(4) Uani 1.0 4 d .
C14 C 0.3832(6) 0.4768(3) 0.3537(8) 0.071(4) Uani 1.0 4 d .
C15 C 0.4607(7) 0.4407(3) 0.3955(8) 0.072(4) Uani 1.0 4 d .
C16 C 0.4261(8) 0.4257(3) 0.4542(10) 0.081(4) Uani 1.0 4 d .
C17 C 0.4348(8) 0.3999(4) 0.4477(11) 0.106(6) Uani 1.0 4 d .
C18 C 0.4790(10) 0.3898(4) 0.3864(12) 0.105(5) Uani 1.0 4 d .
C19 C 0.5179(8) 0.4045(3) 0.3306(10) 0.081(4) Uani 1.0 4 d .
C20 C 0.5054(6) 0.4319(4) 0.3371(8) 0.085(5) Uani 1.0 4 d .
C21 C 0.5449(6) 0.4459(3) 0.1785(8) 0.079(4) Uani 1.0 4 d .
C22 C 0.4791(6) 0.4581(4) 0.1372(8) 0.078(5) Uani 1.0 4 d .
C23 C 0.4770(7) 0.4833(3) 0.1074(7) 0.067(4) Uani 1.0 4 d .
C24 C 0.4198(7) 0.4427(3) 0.1340(8) 0.079(4) Uani 1.0 4 d .
C25 C 0.4193(7) 0.4932(3) 0.0771(7) 0.071(4) Uani 1.0 4 d .
C26 C 0.3596(7) 0.4551(5) 0.0991(8) 0.122(8) Uani 1.0 4 d .
C27 C 0.3614(8) 0.4821(3) 0.0710(8) 0.073(4) Uani 1.0 4 d .
C28 C 0.2950(7) 0.4939(3) 0.0400(7) 0.077(4) Uani 1.0 4 d .
C29 C 0.2572(5) 0.46850(18) -0.1115(6) 0.0390(18) Uani 1.0 4 d .
C30 C 0.3013(8) 0.4491(3) -0.1185(8) 0.073(3) Uani 1.0 4 d .
C31 C 0.2778(8) 0.4276(3) -0.1553(8) 0.078(3) Uani 1.0 4 d .
C32 C 0.2044(7) 0.4250(3) -0.1826(8) 0.076(3) Uani 1.0 4 d .
C33 C 0.1694(7) 0.4451(3) -0.1732(7) 0.070(3) Uani 1.0 4 d .
C34 C 0.1941(7) 0.4676(3) -0.1369(7) 0.062(3) Uani 1.0 4 d .
C35 C 0.0876(6) 0.4884(3) -0.0802(6) 0.078(4) Uani 1.0 4 d .
C36 C 0.1003(6) 0.4879(3) 0.0251(8) 0.069(4) Uani 1.0 4 d .
C37 C 0.0841(6) 0.5088(3) 0.0776(8) 0.067(4) Uani 1.0 4 d .
C38 C 0.1294(6) 0.4671(3) 0.0689(8) 0.069(4) Uani 1.0 4 d .
C39 C 0.0967(6) 0.5093(3) 0.1727(7) 0.068(4) Uani 1.0 4 d .
C40 C 0.1439(6) 0.4684(3) 0.1653(8) 0.070(4) Uani 1.0 4 d .
C41 C 0.1261(6) 0.4903(3) 0.2161(7) 0.063(4) Uani 1.0 4 d .
C42 C 0.1392(6) 0.4912(3) 0.3212(6) 0.068(4) Uani 1.0 4 d .
C43 C 0.2062(7) 0.5637(3) 0.2175(7) 0.068(4) Uani 1.0 4 d .
C44 C 0.2659(7) 0.5529(3) 0.1897(8) 0.083(4) Uani 1.0 4 d .
C45 C 0.3127(7) 0.5440(3) 0.2562(8) 0.088(5) Uani 1.0 4 d .
C46 C 0.2982(7) 0.5447(3) 0.3517(8) 0.081(4) Uani 1.0 4 d .
C47 C 0.2365(7) 0.5554(3) 0.3791(7) 0.073(4) Uani 1.0 4 d .
C48 C 0.1898(7) 0.5653(3) 0.3097(8) 0.069(4) Uani 1.0 4 d .
C49 C 0.1305(7) 0.6047(3) 0.3766(8) 0.072(4) Uani 1.0 4 d .
C50 C 0.1692(7) 0.6043(3) 0.4681(8) 0.070(4) Uani 1.0 4 d .
C51 C 0.1349(7) 0.5970(3) 0.5478(8) 0.073(4) Uani 1.0 4 d .
C52 C 0.2364(8) 0.6124(3) 0.4810(8) 0.073(4) Uani 1.0 4 d .
C53 C 0.1666(8) 0.5966(3) 0.6355(8) 0.071(4) Uani 1.0 4 d .
C54 C 0.2702(7) 0.6133(3) 0.5659(8) 0.076(4) Uani 1.0 4 d .
C55 C 0.2349(9) 0.6045(3) 0.6445(7) 0.088(5) Uani 1.0 4 d .
C56 C 0.2731(9) 0.6048(3) 0.7429(8) 0.092(5) Uani 1.0 4 d .
C57 C 0.1870(9) 0.6334(3) 0.8089(8) 0.101(5) Uani 1.0 4 d .
C58 C 0.1485(9) 0.6183(3) 0.8640(7) 0.106(5) Uani 1.0 4 d .
C59 C 0.0814(9) 0.6238(4) 0.8794(9) 0.127(6) Uani 1.0 4 d .
C60 C 0.0529(9) 0.6447(4) 0.8353(10) 0.118(6) Uani 1.0 4 d .
C61 C 0.0950(8) 0.6614(3) 0.7847(11) 0.123(6) Uani 1.0 4 d .
C62 C 0.1651(7) 0.6559(3) 0.7663(7) 0.071(4) Uani 1.0 4 d .
C63 C 0.1853(9) 0.6710(3) 0.6134(11) 0.100(5) Uani 1.0 4 d .
C64 C 0.2212(9) 0.6898(3) 0.5564(11) 0.133(5) Uani 1.0 4 d .
C65 C 0.2020(9) 0.7157(3) 0.5543(12) 0.136(5) Uani 1.0 4 d .
C66 C 0.2744(9) 0.6831(3) 0.4966(12) 0.136(5) Uani 1.0 4 d .
C67 C 0.2326(10) 0.7341(3) 0.4981(13) 0.142(5) Uani 1.0 4 d .
C68 C 0.3061(10) 0.7009(3) 0.4401(13) 0.143(5) Uani 1.0 4 d .
C69 C 0.2831(11) 0.7264(3) 0.4365(14) 0.151(5) Uani 1.0 4 d .
C70 C 0.3075(12) 0.7465(4) 0.3659(15) 0.171(6) Uani 1.0 4 d .
C71 C 0.2903(11) 0.7303(4) 0.2036(12) 0.214(8) Uani 1.0 4 d .
C72 C 0.3574(12) 0.7313(4) 0.1699(16) 0.240(10) Uani 1.0 4 d .
C73 C 0.3744(13) 0.7140(4) 0.0992(15) 0.241(11) Uani 1.0 4 d .
C74 C 0.3248(14) 0.6972(4) 0.0652(16) 0.240(11) Uani 1.0 4 d .
C75 C 0.2595(14) 0.6962(4) 0.0983(15) 0.225(9) Uani 1.0 4 d .
C76 C 0.2431(13) 0.7132(4) 0.1666(15) 0.197(8) Uani 1.0 4 d .
C77 C 0.1687(14) 0.6903(4) 0.2776(14) 0.175(10) Uani 1.0 4 d .
C78 C 0.1692(11) 0.6647(4) 0.2318(10) 0.132(6) Uani 1.0 4 d .
C79 C 0.1132(10) 0.6548(4) 0.1826(11) 0.123(6) Uani 1.0 4 d .
C80 C 0.2293(10) 0.6505(4) 0.2318(11) 0.127(6) Uani 1.0 4 d .
C81 C 0.1126(9) 0.6320(3) 0.1361(10) 0.111(5) Uani 1.0 4 d .
C82 C 0.2312(9) 0.6275(4) 0.1835(11) 0.117(5) Uani 1.0 4 d .
C83 C 0.1737(8) 0.6184(3) 0.1368(9) 0.095(4) Uani 1.0 4 d .
C84 C 0.1749(7) 0.5935(4) 0.0869(8) 0.095(5) Uani 1.0 4 d .
H1N H 0.0360 0.4924 0.3484 0.0647 Uiso 1.0 4 calc R
H2 H 0.0160 0.4594 0.2243 0.0749 Uiso 1.0 4 calc R
H2N H 0.0547 0.4455 0.5632 0.0793 Uiso 1.0 4 calc R
H3 H -0.0148 0.4180 0.2092 0.0904 Uiso 1.0 4 calc R
H3N H 0.4524 0.4752 0.4581 0.0798 Uiso 1.0 4 calc R
H4 H 0.0091 0.3882 0.3301 0.1108 Uiso 1.0 4 calc R
H4N H 0.5945 0.4459 0.2989 0.0772 Uiso 1.0 4 calc R
H5 H 0.0591 0.4032 0.4724 0.0868 Uiso 1.0 4 calc R
H5N H 0.3235 0.4987 -0.0932 0.0774 Uiso 1.0 4 calc R
H6N H 0.1394 0.4944 -0.1926 0.0748 Uiso 1.0 4 calc R
H7A H 0.1609 0.4424 0.6249 0.0727 Uiso 1.0 4 calc R
H7B H 0.1522 0.4194 0.5504 0.0727 Uiso 1.0 4 calc R
H7N H 0.1442 0.5574 0.1079 0.0917 Uiso 1.0 4 calc R
H8N H 0.1044 0.5672 0.3800 0.0793 Uiso 1.0 4 calc R
H9 H 0.2372 0.4763 0.5922 0.0851 Uiso 1.0 4 calc R
H9N H 0.2820 0.6275 0.8514 0.0998 Uiso 1.0 4 calc R
H10 H 0.2054 0.4227 0.3969 0.0963 Uiso 1.0 4 calc R
H10N H 0.1981 0.6890 0.7344 0.1217 Uiso 1.0 4 calc R
H11 H 0.3306 0.4933 0.5118 0.0749 Uiso 1.0 4 calc R
H11A H 0.2792 0.7636 0.2511 0.2270 Uiso 1.0 4 calc R
H12 H 0.3007 0.4400 0.3132 0.0927 Uiso 1.0 4 calc R
H12N H 0.1446 0.7124 0.1621 0.2318 Uiso 1.0 4 calc R
H14A H 0.3812 0.4958 0.3489 0.0850 Uiso 1.0 4 calc R
H14B H 0.3806 0.4698 0.2891 0.0850 Uiso 1.0 4 calc R
H16 H 0.3963 0.4329 0.4990 0.0966 Uiso 1.0 4 calc R
H17 H 0.4094 0.3888 0.4867 0.1269 Uiso 1.0 4 calc R
H18 H 0.4829 0.3716 0.3824 0.1255 Uiso 1.0 4 calc R
H19 H 0.5509 0.3974 0.2901 0.0973 Uiso 1.0 4 calc R
H21A H 0.5453 0.4273 0.1639 0.0948 Uiso 1.0 4 calc R
H21B H 0.5852 0.4539 0.1493 0.0948 Uiso 1.0 4 calc R
H23 H 0.5175 0.4934 0.1090 0.0806 Uiso 1.0 4 calc R
H24 H 0.4200 0.4253 0.1537 0.0948 Uiso 1.0 4 calc R
H25 H 0.4208 0.5106 0.0573 0.0846 Uiso 1.0 4 calc R
H26 H 0.3180 0.4457 0.0940 0.1460 Uiso 1.0 4 calc R
H28A H 0.2934 0.5118 0.0633 0.0925 Uiso 1.0 4 calc R
H28B H 0.2573 0.4844 0.0694 0.0925 Uiso 1.0 4 calc R
H30 H 0.3476 0.4507 -0.0979 0.0873 Uiso 1.0 4 calc R
H31 H 0.3080 0.4136 -0.1645 0.0941 Uiso 1.0 4 calc R
H32 H 0.1853 0.4094 -0.2055 0.0908 Uiso 1.0 4 calc R
H33 H 0.1226 0.4446 -0.1926 0.0845 Uiso 1.0 4 calc R
H35A H 0.0644 0.4723 -0.1003 0.0933 Uiso 1.0 4 calc R
H35B H 0.0571 0.5030 -0.0966 0.0933 Uiso 1.0 4 calc R
H37 H 0.0636 0.5233 0.0478 0.0808 Uiso 1.0 4 calc R
H38 H 0.1396 0.4519 0.0344 0.0833 Uiso 1.0 4 calc R
H39 H 0.0834 0.5240 0.2076 0.0818 Uiso 1.0 4 calc R
H40 H 0.1659 0.4543 0.1963 0.0835 Uiso 1.0 4 calc R
H42A H 0.1514 0.5090 0.3407 0.0818 Uiso 1.0 4 calc R
H42B H 0.1777 0.4797 0.3389 0.0818 Uiso 1.0 4 calc R
H44 H 0.2753 0.5514 0.1248 0.0997 Uiso 1.0 4 calc R
H45 H 0.3553 0.5373 0.2368 0.1052 Uiso 1.0 4 calc R
H46 H 0.3298 0.5379 0.3970 0.0967 Uiso 1.0 4 calc R
H47 H 0.2256 0.5561 0.4437 0.0878 Uiso 1.0 4 calc R
H49A H 0.1542 0.6161 0.3320 0.0868 Uiso 1.0 4 calc R
H49B H 0.0841 0.6117 0.3860 0.0868 Uiso 1.0 4 calc R
H51 H 0.0882 0.5921 0.5420 0.0879 Uiso 1.0 4 calc R
H52 H 0.2605 0.6177 0.4272 0.0875 Uiso 1.0 4 calc R
H53 H 0.1424 0.5910 0.6888 0.0852 Uiso 1.0 4 calc R
H54 H 0.3157 0.6196 0.5717 0.0915 Uiso 1.0 4 calc R
H56A H 0.2557 0.5906 0.7821 0.1101 Uiso 1.0 4 calc R
H56B H 0.3226 0.6021 0.7343 0.1101 Uiso 1.0 4 calc R
H58 H 0.1686 0.6036 0.8927 0.1275 Uiso 1.0 4 calc R
H59 H 0.0551 0.6133 0.9197 0.1522 Uiso 1.0 4 calc R
H60 H 0.0052 0.6479 0.8388 0.1413 Uiso 1.0 4 calc R
H61 H 0.0760 0.6771 0.7618 0.1474 Uiso 1.0 4 calc R
H63A H 0.1951 0.6535 0.5896 0.1199 Uiso 1.0 4 calc R
H63B H 0.1354 0.6739 0.6063 0.1199 Uiso 1.0 4 calc R
H65 H 0.1660 0.7210 0.5935 0.1637 Uiso 1.0 4 calc R
H66 H 0.2892 0.6656 0.4950 0.1628 Uiso 1.0 4 calc R
H67 H 0.2193 0.7516 0.5017 0.1708 Uiso 1.0 4 calc R
H68 H 0.3438 0.6958 0.4036 0.1715 Uiso 1.0 4 calc R
H70A H 0.3045 0.7637 0.3955 0.2056 Uiso 1.0 4 calc R
H70B H 0.3564 0.7432 0.3536 0.2056 Uiso 1.0 4 calc R
H72 H 0.3899 0.7433 0.1943 0.2880 Uiso 1.0 4 calc R
H73 H 0.4193 0.7138 0.0748 0.2890 Uiso 1.0 4 calc R
H74 H 0.3366 0.6857 0.0162 0.2880 Uiso 1.0 4 calc R
H75 H 0.2270 0.6841 0.0745 0.2701 Uiso 1.0 4 calc R
H77A H 0.2055 0.6909 0.3264 0.2098 Uiso 1.0 4 calc R
H77B H 0.1245 0.6926 0.3093 0.2098 Uiso 1.0 4 calc R
H79 H 0.0722 0.6647 0.1813 0.1481 Uiso 1.0 4 calc R
H80 H 0.2688 0.6565 0.2648 0.1529 Uiso 1.0 4 calc R
H81 H 0.0726 0.6257 0.1048 0.1328 Uiso 1.0 4 calc R
H82 H 0.2726 0.6179 0.1825 0.1406 Uiso 1.0 4 calc R
H84A H 0.2220 0.5901 0.0660 0.1143 Uiso 1.0 4 calc R
H84B H 0.1447 0.5946 0.0304 0.1143 Uiso 1.0 4 calc R

loop_
_atom_site_aniso_label
_atom_site_aniso_U_11
_atom_site_aniso_U_22
_atom_site_aniso_U_33
_atom_site_aniso_U_12
_atom_site_aniso_U_13
_atom_site_aniso_U_23
Pd1 0.0390(5) 0.1042(8) 0.0250(4) -0.0007(5) -0.0006(3) 0.0051(4)
Pd2 0.0427(6) 0.1070(8) 0.0384(5) 0.0045(5) -0.0008(4) 0.0029(5)
Pd3 0.0496(6) 0.1266(9) 0.0328(4) 0.0027(6) 0.0030(4) 0.0017(5)
Pd4 0.0634(7) 0.1188(9) 0.0350(5) -0.0018(6) 0.0024(4) 0.0101(5)
Pd5 0.0945(10) 0.0910(9) 0.1129(10) -0.0008(7) 0.0104(8) -0.0175(7)
Pd6 0.292(4) 0.1469(17) 0.193(2) 0.0544(18) 0.103(2) 0.0782(15)
Br1G 0.208(6) 0.167(5) 0.154(5) -0.011(4) -0.005(4) -0.020(4)
Br2G 0.180(6) 0.155(5) 0.173(5) 0.017(4) -0.016(4) -0.031(4)
Br3G 0.158(4) 0.177(4) 0.078(3) -0.043(3) 0.027(2) -0.007(2)
Br4G 0.366(15) 0.285(11) 1.06(4) -0.143(10) -0.41(2) 0.389(18)
Cl1 0.0479(17) 0.104(3) 0.0349(12) -0.0004(15) -0.0019(11) 0.0030(13)
Cl2 0.0486(17) 0.120(3) 0.0268(11) 0.0019(16) -0.0013(11) 0.0038(13)
Cl3 0.067(2) 0.110(3) 0.0433(14) 0.0107(18) 0.0013(13) 0.0013(15)
Cl4 0.0451(18) 0.127(3) 0.0506(15) -0.0001(17) 0.0015(13) 0.0018(16)
Cl5 0.063(3) 0.137(3) 0.0495(16) -0.008(2) 0.0070(14) -0.0010(17)
Cl6 0.065(3) 0.123(3) 0.0607(18) 0.011(2) 0.0032(15) 0.0065(18)
Cl7 0.080(3) 0.144(4) 0.0413(15) -0.002(3) -0.0027(15) 0.0101(17)
Cl8 0.063(2) 0.113(3) 0.0468(15) 0.0007(18) 0.0053(13) 0.0162(16)
Cl9 0.103(4) 0.120(4) 0.205(6) 0.012(3) -0.012(4) -0.046(4)
Cl10 0.119(4) 0.111(4) 0.198(6) -0.020(3) 0.044(4) -0.025(4)
Cl11 0.382(12) 0.140(5) 0.243(8) 0.107(6) 0.198(9) 0.083(5)
Cl12 0.231(11) 0.320(12) 0.329(13) 0.114(9) 0.066(9) 0.110(10)
N1 0.047(6) 0.082(7) 0.032(4) -0.011(5) -0.003(4) 0.017(5)
N1S 0.044(7) 0.124(10) 0.080(8) 0.007(7) 0.005(6) 0.026(7)
N2 0.048(6) 0.123(9) 0.027(4) -0.005(6) 0.001(4) 0.003(5)
N3 0.037(6) 0.119(9) 0.043(5) 0.009(6) -0.004(4) 0.006(6)
N4 0.043(6) 0.095(8) 0.054(6) 0.002(5) -0.007(5) -0.015(5)
N5 0.053(6) 0.097(6) 0.044(5) 0.025(5) 0.006(4) 0.020(5)
N6 0.061(6) 0.107(7) 0.019(4) 0.006(5) -0.001(4) 0.001(4)
N7 0.084(8) 0.116(9) 0.029(5) 0.003(7) 0.003(5) 0.004(5)
N8 0.051(7) 0.107(8) 0.041(5) 0.002(6) 0.007(4) 0.011(5)
N9 0.086(9) 0.099(9) 0.064(7) 0.011(7) -0.016(6) -0.015(6)
N10 0.091(10) 0.118(10) 0.096(9) -0.017(8) 0.004(8) 0.003(8)
N11 0.26(3) 0.134(13) 0.176(15) 0.053(12) 0.131(14) 0.038(10)
N12 0.248(17) 0.129(13) 0.207(17) 0.048(12) 0.073(14) 0.074(12)
C1 0.035(7) 0.097(10) 0.035(6) -0.003(6) 0.008(5) 0.015(6)
C1S 0.071(10) 0.082(9) 0.043(6) 0.013(8) -0.016(6) -0.005(6)
C1T 0.054(8) 0.132(12) 0.045(6) -0.002(8) -0.007(6) 0.010(7)
C2 0.052(8) 0.096(10) 0.040(6) -0.019(7) 0.003(5) -0.011(6)
C3 0.060(9) 0.125(13) 0.041(7) 0.007(9) -0.007(6) -0.011(8)
C4 0.054(9) 0.131(13) 0.092(11) -0.015(9) 0.012(8) -0.022(10)
C5 0.056(9) 0.121(12) 0.040(6) 0.002(8) 0.003(6) 0.010(7)
C6 0.038(7) 0.100(10) 0.046(7) -0.006(7) 0.015(5) -0.011(7)
C7 0.042(7) 0.092(9) 0.048(6) 0.008(6) 0.004(5) 0.013(6)
C8 0.038(7) 0.100(10) 0.041(6) 0.001(7) -0.008(5) -0.005(6)
C9 0.054(8) 0.120(11) 0.039(6) 0.017(8) 0.011(6) 0.007(7)
C10 0.036(7) 0.162(13) 0.043(6) 0.007(8) 0.004(5) 0.015(7)
C11 0.050(8) 0.096(9) 0.041(6) 0.002(7) 0.011(5) 0.007(6)
C12 0.061(9) 0.133(12) 0.038(6) 0.013(9) 0.008(6) -0.005(7)
C13 0.041(7) 0.111(10) 0.037(6) -0.008(7) -0.002(5) 0.008(6)
C14 0.044(8) 0.125(11) 0.044(6) 0.005(7) 0.008(5) 0.009(7)
C15 0.055(9) 0.101(11) 0.058(7) -0.010(8) -0.015(6) 0.015(8)
C16 0.073(10) 0.086(11) 0.082(9) -0.001(8) 0.002(8) 0.011(8)
C17 0.072(12) 0.156(18) 0.089(11) -0.024(11) 0.009(9) 0.012(11)
C18 0.109(14) 0.106(13) 0.099(11) -0.008(11) 0.016(11) -0.006(10)
C19 0.075(11) 0.068(9) 0.100(11) -0.003(8) 0.005(8) -0.016(8)
C20 0.035(8) 0.180(17) 0.039(6) -0.019(9) -0.000(5) -0.003(8)
C21 0.041(8) 0.147(13) 0.049(7) 0.019(8) 0.000(5) 0.006(7)
C22 0.021(7) 0.166(15) 0.047(7) -0.009(8) 0.004(5) -0.020(8)
C23 0.055(9) 0.106(11) 0.040(6) -0.012(8) -0.000(6) 0.013(7)
C24 0.055(9) 0.120(11) 0.062(8) 0.015(8) -0.007(7) -0.018(7)
C25 0.036(8) 0.130(12) 0.045(6) -0.028(8) -0.003(6) 0.006(7)
C26 0.040(9) 0.29(3) 0.034(7) -0.020(12) -0.001(6) -0.035(11)
C27 0.083(12) 0.104(11) 0.030(6) 0.019(9) 0.003(6) 0.011(7)
C28 0.069(9) 0.134(12) 0.028(5) 0.022(8) -0.011(5) -0.001(6)
C29 0.039(2) 0.041(2) 0.037(2) 0.0007(10) 0.0023(10) 0.0001(10)
C30 0.082(6) 0.084(6) 0.051(5) 0.005(5) -0.010(5) 0.002(5)
C31 0.088(6) 0.084(6) 0.063(6) 0.014(6) -0.003(6) -0.008(5)
C32 0.082(6) 0.100(6) 0.046(5) 0.008(6) -0.002(5) -0.012(6)
C33 0.069(6) 0.103(7) 0.039(5) -0.001(5) -0.004(5) -0.005(5)
C34 0.064(5) 0.097(6) 0.025(4) -0.001(5) 0.006(4) -0.002(4)
C35 0.063(8) 0.150(13) 0.021(5) -0.015(8) 0.011(5) 0.007(6)
C36 0.035(7) 0.131(12) 0.041(6) -0.007(7) -0.005(5) 0.010(7)
C37 0.042(7) 0.113(11) 0.047(6) 0.006(7) 0.006(5) -0.000(7)
C38 0.060(8) 0.106(10) 0.043(6) 0.001(8) 0.025(6) 0.011(7)
C39 0.056(8) 0.114(11) 0.034(6) 0.003(8) -0.002(5) 0.021(7)
C40 0.045(8) 0.110(11) 0.053(7) -0.006(7) -0.000(6) 0.015(7)
C41 0.053(8) 0.106(10) 0.030(5) 0.003(7) 0.009(5) -0.011(7)
C42 0.041(7) 0.138(11) 0.026(5) 0.003(7) 0.004(5) 0.009(6)
C43 0.066(9) 0.102(10) 0.036(6) 0.002(8) -0.002(6) -0.014(6)
C44 0.074(10) 0.130(12) 0.046(7) 0.008(9) 0.001(7) -0.012(7)
C45 0.058(9) 0.163(14) 0.042(6) 0.012(9) 0.004(6) -0.002(8)
C46 0.065(9) 0.132(12) 0.044(6) 0.017(8) 0.003(6) -0.003(7)
C47 0.077(10) 0.119(11) 0.024(5) 0.014(8) -0.002(6) 0.002(6)
C48 0.063(9) 0.093(10) 0.050(7) 0.005(7) 0.004(6) 0.009(6)
C49 0.065(9) 0.103(11) 0.049(7) -0.009(8) 0.007(6) 0.006(7)
C50 0.052(9) 0.110(11) 0.048(7) 0.005(7) 0.005(6) -0.003(7)
C51 0.084(10) 0.087(9) 0.050(7) -0.023(8) 0.011(6) -0.017(6)
C52 0.083(11) 0.080(9) 0.056(7) -0.004(8) 0.013(7) 0.004(6)
C53 0.079(10) 0.083(9) 0.051(7) -0.030(8) 0.001(7) 0.007(6)
C54 0.062(9) 0.104(11) 0.062(8) -0.007(8) -0.006(7) -0.000(7)
C55 0.137(15) 0.101(11) 0.026(6) 0.021(10) -0.006(7) -0.017(6)
C56 0.129(14) 0.093(11) 0.052(7) 0.008(10) -0.027(8) -0.007(7)
C57 0.149(13) 0.106(11) 0.050(7) -0.020(9) -0.002(8) 0.002(7)
C58 0.146(13) 0.142(12) 0.030(6) -0.045(10) 0.004(8) -0.001(7)
C59 0.151(13) 0.195(16) 0.035(7) -0.029(13) 0.001(9) -0.029(8)
C60 0.125(13) 0.167(16) 0.063(10) -0.033(10) 0.025(9) -0.039(8)
C61 0.113(12) 0.133(13) 0.123(13) -0.018(9) 0.036(10) -0.046(9)
C62 0.116(9) 0.071(7) 0.027(5) 0.001(7) 0.013(6) -0.025(5)
C63 0.102(13) 0.109(12) 0.091(11) 0.023(10) 0.031(9) 0.012(9)
C64 0.153(10) 0.099(7) 0.151(9) 0.016(8) 0.070(8) 0.010(8)
C65 0.164(10) 0.102(8) 0.147(9) 0.018(8) 0.069(8) 0.012(8)
C66 0.156(10) 0.099(7) 0.155(10) 0.009(7) 0.077(8) 0.011(7)
C67 0.174(11) 0.103(8) 0.154(10) 0.008(8) 0.071(8) 0.015(7)
C68 0.166(10) 0.102(8) 0.164(10) 0.001(8) 0.078(8) 0.015(8)
C69 0.174(10) 0.112(7) 0.171(9) 0.008(8) 0.078(8) 0.021(7)
C70 0.194(13) 0.126(11) 0.197(12) 0.007(10) 0.069(11) 0.017(10)
C71 0.309(18) 0.129(15) 0.214(16) -0.006(12) 0.187(14) 0.025(11)
C72 0.305(19) 0.114(14) 0.31(3) 0.021(14) 0.197(18) -0.029(13)
C73 0.36(3) 0.112(16) 0.26(3) 0.011(15) 0.205(19) -0.001(14)
C74 0.39(3) 0.100(15) 0.24(2) 0.006(15) 0.188(18) 0.008(13)
C75 0.37(3) 0.115(14) 0.193(18) -0.006(15) 0.150(16) 0.042(10)
C76 0.311(19) 0.078(12) 0.209(16) 0.023(12) 0.150(14) 0.054(9)
C77 0.23(3) 0.136(18) 0.156(19) 0.014(18) 0.039(19) 0.078(17)
C78 0.181(19) 0.113(13) 0.101(12) -0.010(10) 0.004(11) 0.073(10)
C79 0.140(14) 0.122(13) 0.109(14) 0.017(12) 0.018(10) 0.056(9)
C80 0.152(15) 0.128(14) 0.101(13) -0.029(11) -0.022(12) 0.045(10)
C81 0.131(12) 0.117(12) 0.085(10) 0.015(10) 0.021(9) 0.058(8)
C82 0.120(12) 0.141(13) 0.091(12) -0.026(11) 0.016(9) 0.047(9)
C83 0.115(12) 0.119(12) 0.051(8) -0.008(8) 0.011(7) 0.040(8)
C84 0.067(10) 0.175(16) 0.044(7) 0.016(10) 0.013(6) 0.034(9)

loop_
_atom_type_symbol
_atom_type_description
_atom_type_scat_dispersion_real
_atom_type_scat_dispersion_imag
_atom_type_scat_source
C C 0.003 0.002
;
International Tables for Crystallography
(1992, Vol. C, Tables 4.2.6.8 and 6.1.1.4)
;
H H 0.000 0.000
;
International Tables for Crystallography
(1992, Vol. C, Table 6.1.1.4)
;
N N 0.006 0.003
;
International Tables for Crystallography
(1992, Vol. C, Tables 4.2.6.8 and 6.1.1.4)
;
Pd Pd -0.999 1.007
;
International Tables for Crystallography
(1992, Vol. C, Tables 4.2.6.8 and 6.1.1.4)
;
Cl Cl 0.148 0.159
;
International Tables for Crystallography
(1992, Vol. C, Tables 4.2.6.8 and 6.1.1.4)
;
Br Br -0.290 2.459
;
International Tables for Crystallography
(1992, Vol. C, Tables 4.2.6.8 and 6.1.1.4)
;
O O 0.011 0.006
;
International Tables for Crystallography
(1992, Vol. C, Tables 4.2.6.8 and 6.1.1.4)
;

loop_
_geom_angle_atom_site_label_1
_geom_angle_atom_site_label_2
_geom_angle_atom_site_label_3
_geom_angle
_geom_angle_publ_flag
Cl1 Pd1 Cl2 94.10(11) yes
Cl1 Pd1 N1 91.1(3) yes
Cl1 Pd1 N2 174.3(3) yes
Cl2 Pd1 N1 171.3(3) yes
Cl2 Pd1 N2 91.1(3) yes
N1 Pd1 N2 84.1(4) yes
Cl3 Pd2 Cl4 92.87(13) yes
Cl3 Pd2 N3 89.2(3) yes
Cl3 Pd2 N4 175.3(3) yes
Cl4 Pd2 N3 177.4(3) yes
Cl4 Pd2 N4 91.8(3) yes
N3 Pd2 N4 86.1(4) yes
Cl5 Pd3 Cl6 92.79(14) yes
Cl5 Pd3 N5 90.9(3) yes
Cl5 Pd3 N6 172.5(3) yes
Cl6 Pd3 N5 175.6(3) yes
Cl6 Pd3 N6 93.6(3) yes
N5 Pd3 N6 82.9(4) yes
Cl7 Pd4 Cl8 94.14(12) yes
Cl7 Pd4 N7 90.3(3) yes
Cl7 Pd4 N8 176.1(3) yes
Cl8 Pd4 N7 175.5(3) yes
Cl8 Pd4 N8 89.6(3) yes
N7 Pd4 N8 85.9(4) yes
Cl9 Pd5 Cl10 91.87(19) yes
Cl9 Pd5 N9 89.4(4) yes
Cl9 Pd5 N10 175.3(4) yes
Cl10 Pd5 N9 173.3(4) yes
Cl10 Pd5 N10 92.8(4) yes
N9 Pd5 N10 85.8(5) yes
Cl11 Pd6 Cl12 92.6(4) yes
Cl11 Pd6 N11 91.8(6) yes
Cl11 Pd6 N12 177.0(7) yes
Cl12 Pd6 N11 175.3(6) yes
Cl12 Pd6 N12 90.0(7) yes
N11 Pd6 N12 85.6(9) yes
Pd1 N1 C1 108.2(6) yes
Pd1 N1 C42 109.9(6) yes
C1 N1 C42 115.6(9) yes
Pd1 N2 C6 107.5(8) yes
Pd1 N2 C7 118.6(7) yes
C6 N2 C7 113.0(9) yes
Pd2 N3 C14 113.0(7) yes
Pd2 N3 C15 107.6(7) yes
C14 N3 C15 111.0(10) yes
Pd2 N4 C20 105.8(8) yes
Pd2 N4 C21 116.3(8) yes
C20 N4 C21 115.2(10) yes
Pd3 N5 C28 108.0(8) yes
Pd3 N5 C29 107.9(6) yes
C28 N5 C29 117.0(9) yes
Pd3 N6 C34 111.0(7) yes
Pd3 N6 C35 116.8(7) yes
C34 N6 C35 115.2(10) yes
Pd4 N7 C43 107.7(7) yes
Pd4 N7 C84 115.1(9) yes
C43 N7 C84 111.5(10) yes
Pd4 N8 C48 106.2(7) yes
Pd4 N8 C49 110.4(7) yes
C48 N8 C49 116.3(10) yes
Pd5 N9 C56 121.7(9) yes
Pd5 N9 C57 110.5(8) yes
C56 N9 C57 109.2(11) yes
Pd5 N10 C62 103.7(9) yes
Pd5 N10 C63 116.0(10) yes
C62 N10 C63 111.3(12) yes
Pd6 N11 C70 116.4(15) yes
Pd6 N11 C71 108.0(14) yes
C70 N11 C71 117.8(18) yes
Pd6 N12 C76 106.4(13) yes
Pd6 N12 C77 108.9(13) yes
C76 N12 C77 113.7(18) yes
N1 C1 C2 121.9(11) yes
N1 C1 C6 118.4(10) yes
C2 C1 C6 119.7(12) yes
Br1G C1G C2G 116.2(18) yes
Br1G C1G C6G 126.0(18) yes
C2G C1G C6G 118(2) yes
N1S C1S C1T 178.7(14) yes
C1 C2 C3 119.9(12) yes
Br2G C2G C1G 120.9(18) yes
Br2G C2G C3G 114.3(16) yes
C1G C2G C3G 125(3) yes
C2 C3 C4 121.4(12) yes
C2G C3G C4G 113.8(19) yes
C3 C4 C5 118.4(15) yes
C3G C4G C5G 117(2) yes
C4 C5 C6 118.8(13) yes
C4G C5G C6G 131(3) yes
N2 C6 C1 117.7(12) yes
N2 C6 C5 120.3(11) yes
C1 C6 C5 121.7(11) yes
C1G C6G C5G 115(3) yes
N2 C7 C8 110.5(9) yes
Br3G C7G C8G 135.0(15) yes
Br3G C7G C12G 108.4(15) yes
C8G C7G C12G 116.5(18) yes
C7 C8 C9 122.4(10) yes
C7 C8 C10 119.7(11) yes
C9 C8 C10 117.8(11) yes
Br4G C8G C7G 107.1(13) yes
Br4G C8G C9G 133.0(12) yes
C7G C8G C9G 119.9(16) yes
C8 C9 C11 124.8(11) yes
C8G C9G C10G 122.3(19) yes
C8 C10 C12 118.4(12) yes
C9G C10G C11G 113(3) yes
C9 C11 C13 117.5(11) yes
C10G C11G C12G 128(3) yes
C10 C12 C13 121.3(11) yes
C7G C12G C11G 120(2) yes
C11 C13 C12 120.2(11) yes
C11 C13 C14 120.5(11) yes
C12 C13 C14 119.1(11) yes
N3 C14 C13 116.1(10) yes
N3 C15 C16 120.5(12) yes
N3 C15 C20 115.9(13) yes
C16 C15 C20 123.6(15) yes
C15 C16 C17 117.8(14) yes
C16 C17 C18 120.9(16) yes
C17 C18 C19 122.6(17) yes
C18 C19 C20 114.9(14) yes
N4 C20 C15 121.9(15) yes
N4 C20 C19 117.8(11) yes
C15 C20 C19 120.1(14) yes
N4 C21 C22 111.0(10) yes
C21 C22 C23 121.9(12) yes
C21 C22 C24 117.4(14) yes
C23 C22 C24 120.7(12) yes
C22 C23 C25 119.8(13) yes
C22 C24 C26 115.5(15) yes
C23 C25 C27 127.3(15) yes
C24 C26 C27 120.4(15) yes
C25 C27 C26 116.3(14) yes
C25 C27 C28 127.0(15) yes
C26 C27 C28 116.7(13) yes
N5 C28 C27 114.4(10) yes
N5 C29 C30 118.5(10) yes
N5 C29 C34 116.7(10) yes
C30 C29 C34 124.8(11) yes
C29 C30 C31 117.0(13) yes
C30 C31 C32 120.5(13) yes
C31 C32 C33 115.0(13) yes
C32 C33 C34 124.2(13) yes
N6 C34 C29 118.4(11) yes
N6 C34 C33 123.3(11) yes
C29 C34 C33 118.2(12) yes
N6 C35 C36 111.0(9) yes
C35 C36 C37 119.6(12) yes
C35 C36 C38 121.7(12) yes
C37 C36 C38 118.7(10) yes
C36 C37 C39 121.3(12) yes
C36 C38 C40 118.9(12) yes
C37 C39 C41 121.7(12) yes
C38 C40 C41 120.1(12) yes
C39 C41 C40 119.2(10) yes
C39 C41 C42 120.7(12) yes
C40 C41 C42 120.1(11) yes
N1 C42 C41 108.5(9) yes
N7 C43 C44 121.0(10) yes
N7 C43 C48 116.7(11) yes
C44 C43 C48 121.9(11) yes
C43 C44 C45 119.7(11) yes
C44 C45 C46 121.0(13) yes
C45 C46 C47 118.7(11) yes
C46 C47 C48 119.6(10) yes
N8 C48 C43 119.5(11) yes
N8 C48 C47 121.4(10) yes
C43 C48 C47 119.1(12) yes
N8 C49 C50 110.4(10) yes
C49 C50 C51 118.4(12) yes
C49 C50 C52 124.7(11) yes
C51 C50 C52 116.7(11) yes
C50 C51 C53 122.1(13) yes
C50 C52 C54 124.3(12) yes
C51 C53 C55 118.9(11) yes
C52 C54 C55 117.3(13) yes
C53 C55 C54 120.5(11) yes
C53 C55 C56 121.1(11) yes
C54 C55 C56 118.4(14) yes
N9 C56 C55 111.0(11) yes
N9 C57 C58 125.7(13) yes
N9 C57 C62 109.0(12) yes
C58 C57 C62 125.1(15) yes
C57 C58 C59 121.7(14) yes
C58 C59 C60 118.2(15) yes
C59 C60 C61 119.4(15) yes
C60 C61 C62 122.8(14) yes
N10 C62 C57 126.0(13) yes
N10 C62 C61 121.6(12) yes
C57 C62 C61 112.3(12) yes
N10 C63 C64 113.1(13) yes
C63 C64 C65 121.6(15) yes
C63 C64 C66 122.7(14) yes
C65 C64 C66 115.6(14) yes
C64 C65 C67 123.7(16) yes
C64 C66 C68 122.2(14) yes
C65 C67 C69 119.0(15) yes
C66 C68 C69 120.5(17) yes
C67 C69 C68 118.7(17) yes
C67 C69 C70 116.9(15) yes
C68 C69 C70 124.3(18) yes
N11 C70 C69 116.1(18) yes
N11 C71 C72 120.2(18) yes
N11 C71 C76 119(2) yes
C72 C71 C76 120.9(18) yes
C71 C72 C73 117.4(19) yes
C72 C73 C74 119(3) yes
C73 C74 C75 124(2) yes
C74 C75 C76 117(2) yes
N12 C76 C71 115.9(18) yes
N12 C76 C75 122(2) yes
C71 C76 C75 122(3) yes
N12 C77 C78 113.6(15) yes
C77 C78 C79 122.8(19) yes
C77 C78 C80 119.6(18) yes
C79 C78 C80 117.5(15) yes
C78 C79 C81 124.6(17) yes
C78 C80 C82 119.7(16) yes
C79 C81 C83 116.4(15) yes
C80 C82 C83 120.5(16) yes
C81 C83 C82 121.3(15) yes
C81 C83 C84 117.8(14) yes
C82 C83 C84 120.9(14) yes
N7 C84 C83 112.6(10) yes
Pd1 N1 H1N 107.634 no
C1 N1 H1N 107.621 no
C42 N1 H1N 107.643 no
Pd1 N2 H2N 105.534 no
C6 N2 H2N 105.551 no
C7 N2 H2N 105.565 no
Pd2 N3 H3N 108.378 no
C14 N3 H3N 108.367 no
C15 N3 H3N 108.358 no
Pd2 N4 H4N 106.232 no
C20 N4 H4N 106.212 no
C21 N4 H4N 106.223 no
Pd3 N5 H5N 107.907 no
C28 N5 H5N 107.881 no
C29 N5 H5N 107.860 no
Pd3 N6 H6N 103.974 no
C34 N6 H6N 104.010 no
C35 N6 H6N 103.984 no
Pd4 N7 H7N 107.381 no
C43 N7 H7N 107.400 no
C84 N7 H7N 107.379 no
Pd4 N8 H8N 107.886 no
C48 N8 H8N 107.891 no
C49 N8 H8N 107.872 no
Pd5 N9 H9N 104.601 no
C56 N9 H9N 104.594 no
C57 N9 H9N 104.604 no
Pd5 N10 H10N 108.521 no
C62 N10 H10N 108.506 no
C63 N10 H10N 108.515 no
Pd6 N11 H11A 104.254 no
C70 N11 H11A 104.250 no
C71 N11 H11A 104.267 no
Pd6 N12 H12N 109.230 no
C76 N12 H12N 109.226 no
C77 N12 H12N 109.225 no
C1 C2 H2 120.037 no
C3 C2 H2 120.044 no
C2 C3 H3 119.316 no
C4 C3 H3 119.330 no
C3 C4 H4 120.796 no
C5 C4 H4 120.780 no
C4 C5 H5 120.626 no
C6 C5 H5 120.577 no
N2 C7 H7A 109.576 no
N2 C7 H7B 109.555 no
C8 C7 H7A 109.566 no
C8 C7 H7B 109.549 no
H7A C7 H7B 108.087 no
C8 C9 H9 117.578 no
C11 C9 H9 117.597 no
C8 C10 H10 120.801 no
C12 C10 H10 120.808 no
C9 C11 H11 121.261 no
C13 C11 H11 121.259 no
C10 C12 H12 119.359 no
C13 C12 H12 119.386 no
N3 C14 H14A 108.251 no
N3 C14 H14B 108.268 no
C13 C14 H14A 108.258 no
C13 C14 H14B 108.260 no
H14A C14 H14B 107.384 no
C15 C16 H16 121.110 no
C17 C16 H16 121.116 no
C16 C17 H17 119.553 no
C18 C17 H17 119.547 no
C17 C18 H18 118.704 no
C19 C18 H18 118.720 no
C18 C19 H19 122.580 no
C20 C19 H19 122.546 no
N4 C21 H21A 109.456 no
N4 C21 H21B 109.445 no
C22 C21 H21A 109.435 no
C22 C21 H21B 109.452 no
H21A C21 H21B 108.044 no
C22 C23 H23 120.073 no
C25 C23 H23 120.130 no
C22 C24 H24 122.263 no
C26 C24 H24 122.270 no
C23 C25 H25 116.346 no
C27 C25 H25 116.346 no
C24 C26 H26 119.830 no
C27 C26 H26 119.807 no
N5 C28 H28A 108.675 no
N5 C28 H28B 108.671 no
C27 C28 H28A 108.667 no
C27 C28 H28B 108.670 no
H28A C28 H28B 107.601 no
C29 C30 H30 121.506 no
C31 C30 H30 121.481 no
C30 C31 H31 119.719 no
C32 C31 H31 119.732 no
C31 C32 H32 122.479 no
C33 C32 H32 122.482 no
C32 C33 H33 117.883 no
C34 C33 H33 117.892 no
N6 C35 H35A 109.433 no
N6 C35 H35B 109.438 no
C36 C35 H35A 109.462 no
C36 C35 H35B 109.438 no
H35A C35 H35B 108.042 no
C36 C37 H37 119.326 no
C39 C37 H37 119.338 no
C36 C38 H38 120.559 no
C40 C38 H38 120.540 no
C37 C39 H39 119.158 no
C41 C39 H39 119.167 no
C38 C40 H40 119.950 no
C41 C40 H40 119.934 no
N1 C42 H42A 109.996 no
N1 C42 H42B 110.009 no
C41 C42 H42A 109.988 no
C41 C42 H42B 110.005 no
H42A C42 H42B 108.356 no
C43 C44 H44 120.139 no
C45 C44 H44 120.129 no
C44 C45 H45 119.508 no
C46 C45 H45 119.518 no
C45 C46 H46 120.657 no
C47 C46 H46 120.671 no
C46 C47 H47 120.189 no
C48 C47 H47 120.207 no
N8 C49 H49A 109.572 no
N8 C49 H49B 109.584 no
C50 C49 H49A 109.567 no
C50 C49 H49B 109.571 no
H49A C49 H49B 108.119 no
C50 C51 H51 118.947 no
C53 C51 H51 118.939 no
C50 C52 H52 117.862 no
C54 C52 H52 117.843 no
C51 C53 H53 120.537 no
C55 C53 H53 120.532 no
C52 C54 H54 121.338 no
C55 C54 H54 121.334 no
N9 C56 H56A 109.438 no
N9 C56 H56B 109.455 no
C55 C56 H56A 109.431 no
C55 C56 H56B 109.433 no
H56A C56 H56B 108.028 no
C57 C58 H58 119.151 no
C59 C58 H58 119.149 no
C58 C59 H59 120.929 no
C60 C59 H59 120.902 no
C59 C60 H60 120.273 no
C61 C60 H60 120.309 no
C60 C61 H61 118.607 no
C62 C61 H61 118.618 no
N10 C63 H63A 108.960 no
N10 C63 H63B 108.974 no
C64 C63 H63A 108.965 no
C64 C63 H63B 108.992 no
H63A C63 H63B 107.756 no
C64 C65 H65 118.115 no
C67 C65 H65 118.142 no
C64 C66 H66 118.928 no
C68 C66 H66 118.919 no
C65 C67 H67 120.507 no
C69 C67 H67 120.483 no
C66 C68 H68 119.761 no
C69 C68 H68 119.743 no
N11 C70 H70A 108.260 no
N11 C70 H70B 108.281 no
C69 C70 H70A 108.272 no
C69 C70 H70B 108.284 no
H70A C70 H70B 107.368 no
C71 C72 H72 121.310 no
C73 C72 H72 121.284 no
C72 C73 H73 120.565 no
C74 C73 H73 120.558 no
C73 C74 H74 118.220 no
C75 C74 H74 118.206 no
C74 C75 H75 121.391 no
C76 C75 H75 121.366 no
N12 C77 H77A 108.837 no
N12 C77 H77B 108.843 no
C78 C77 H77A 108.860 no
C78 C77 H77B 108.868 no
H77A C77 H77B 107.696 no
C78 C79 H79 117.686 no
C81 C79 H79 117.724 no
C78 C80 H80 120.161 no
C82 C80 H80 120.175 no
C79 C81 H81 121.808 no
C83 C81 H81 121.795 no
C80 C82 H82 119.743 no
C83 C82 H82 119.717 no
N7 C84 H84A 109.087 no
N7 C84 H84B 109.074 no
C83 C84 H84A 109.071 no
C83 C84 H84B 109.077 no
H84A C84 H84B 107.826 no

loop_
_geom_bond_atom_site_label_1
_geom_bond_atom_site_label_2
_geom_bond_distance
_geom_bond_publ_flag
Pd1 Cl1 2.311(4) yes
Pd1 Cl2 2.297(3) yes
Pd1 N1 2.033(8) yes
Pd1 N2 2.019(11) yes
Pd2 Cl3 2.289(4) yes
Pd2 Cl4 2.305(4) yes
Pd2 N3 2.024(9) yes
Pd2 N4 2.023(10) yes
Pd3 Cl5 2.293(4) yes
Pd3 Cl6 2.273(4) yes
Pd3 N5 2.022(10) yes
Pd3 N6 2.028(10) yes
Pd4 Cl7 2.293(3) yes
Pd4 Cl8 2.295(4) yes
Pd4 N7 2.031(10) yes
Pd4 N8 2.034(9) yes
Pd5 Cl9 2.282(6) yes
Pd5 Cl10 2.279(5) yes
Pd5 N9 1.942(11) yes
Pd5 N10 2.031(13) yes
Pd6 Cl11 2.264(7) yes
Pd6 Cl12 2.351(12) yes
Pd6 N11 1.92(3) yes
Pd6 N12 2.014(17) yes
Br1G C1G 1.87(3) yes
Br2G C2G 1.92(3) yes
Br3G C7G 1.91(2) yes
Br4G C8G 1.98(3) yes
N1 C1 1.404(16) yes
N1 C42 1.582(14) yes
N1S C1S 1.121(18) yes
N2 C6 1.465(14) yes
N2 C7 1.525(14) yes
N3 C14 1.489(14) yes
N3 C15 1.516(19) yes
N4 C20 1.502(17) yes
N4 C21 1.474(14) yes
N5 C28 1.515(13) yes
N5 C29 1.561(14) yes
N6 C34 1.467(16) yes
N6 C35 1.492(15) yes
N7 C43 1.496(15) yes
N7 C84 1.512(19) yes
N8 C48 1.475(16) yes
N8 C49 1.526(17) yes
N9 C56 1.492(17) yes
N9 C57 1.51(2) yes
N10 C62 1.387(18) yes
N10 C63 1.471(19) yes
N11 C70 1.48(3) yes
N11 C71 1.41(3) yes
N12 C76 1.41(4) yes
N12 C77 1.55(3) yes
C1 C2 1.387(15) yes
C1 C6 1.358(17) yes
C1G C2G 1.44(4) yes
C1G C6G 1.41(4) yes
C1S C1T 1.510(19) yes
C2 C3 1.30(3) yes
C2G C3G 1.46(4) yes
C3 C4 1.41(2) yes
C3G C4G 1.44(4) yes
C4 C5 1.394(19) yes
C4G C5G 1.38(4) yes
C5 C6 1.34(2) yes
C5G C6G 1.35(4) yes
C7 C8 1.473(16) yes
C7G C8G 1.39(3) yes
C7G C12G 1.37(3) yes
C8 C9 1.327(18) yes
C8 C10 1.386(16) yes
C8G C9G 1.54(3) yes
C9 C11 1.420(17) yes
C9G C10G 1.32(4) yes
C10 C12 1.454(18) yes
C10G C11G 1.39(4) yes
C11 C13 1.366(15) yes
C11G C12G 1.40(4) yes
C12 C13 1.343(19) yes
C13 C14 1.465(16) yes
C15 C16 1.34(2) yes
C15 C20 1.303(18) yes
C16 C17 1.36(3) yes
C17 C18 1.35(3) yes
C18 C19 1.35(3) yes
C19 C20 1.45(3) yes
C21 C22 1.539(17) yes
C22 C23 1.37(3) yes
C22 C24 1.41(2) yes
C23 C25 1.305(18) yes
C24 C26 1.42(2) yes
C25 C27 1.27(2) yes
C26 C27 1.46(3) yes
C27 C28 1.49(2) yes
C29 C30 1.332(17) yes
C29 C34 1.277(16) yes
C30 C31 1.313(19) yes
C31 C32 1.48(2) yes
C32 C33 1.26(2) yes
C33 C34 1.362(18) yes
C35 C36 1.516(14) yes
C36 C37 1.361(19) yes
C36 C38 1.366(19) yes
C37 C39 1.373(15) yes
C38 C40 1.399(15) yes
C39 C41 1.293(18) yes
C40 C41 1.398(18) yes
C41 C42 1.514(13) yes
C43 C44 1.363(19) yes
C43 C48 1.363(15) yes
C44 C45 1.382(18) yes
C45 C46 1.397(16) yes
C46 C47 1.393(19) yes
C47 C48 1.427(16) yes
C49 C50 1.494(16) yes
C50 C51 1.385(17) yes
C50 C52 1.388(19) yes
C51 C53 1.381(16) yes
C52 C54 1.366(17) yes
C53 C55 1.40(3) yes
C54 C55 1.405(18) yes
C55 C56 1.574(18) yes
C57 C58 1.35(2) yes
C57 C62 1.381(18) yes
C58 C59 1.36(3) yes
C59 C60 1.37(3) yes
C60 C61 1.41(3) yes
C61 C62 1.43(2) yes
C63 C64 1.46(3) yes
C64 C65 1.39(2) yes
C64 C66 1.41(3) yes
C65 C67 1.39(3) yes
C66 C68 1.38(3) yes
C67 C69 1.40(3) yes
C68 C69 1.40(3) yes
C69 C70 1.54(3) yes
C71 C72 1.41(3) yes
C71 C76 1.38(3) yes
C72 C73 1.40(3) yes
C73 C74 1.39(4) yes
C74 C75 1.37(4) yes
C75 C76 1.36(3) yes
C77 C78 1.48(3) yes
C78 C79 1.39(3) yes
C78 C80 1.39(3) yes
C79 C81 1.36(3) yes
C80 C82 1.38(3) yes
C81 C83 1.39(3) yes
C82 C83 1.38(3) yes
C83 C84 1.48(3) yes
N1 H1N 0.930 no
N2 H2N 0.930 no
N3 H3N 0.930 no
N4 H4N 0.930 no
N5 H5N 0.930 no
N6 H6N 0.930 no
N7 H7N 0.930 no
N8 H8N 0.930 no
N9 H9N 0.930 no
N10 H10N 0.930 no
N11 H11A 0.930 no
N12 H12N 0.930 no
C2 H2 0.950 no
C3 H3 0.950 no
C4 H4 0.950 no
C5 H5 0.950 no
C7 H7A 0.990 no
C7 H7B 0.990 no
C9 H9 0.950 no
C10 H10 0.950 no
C11 H11 0.950 no
C12 H12 0.950 no
C14 H14A 0.990 no
C14 H14B 0.990 no
C16 H16 0.950 no
C17 H17 0.950 no
C18 H18 0.950 no
C19 H19 0.950 no
C21 H21A 0.990 no
C21 H21B 0.990 no
C23 H23 0.950 no
C24 H24 0.950 no
C25 H25 0.950 no
C26 H26 0.950 no
C28 H28A 0.990 no
C28 H28B 0.990 no
C30 H30 0.950 no
C31 H31 0.950 no
C32 H32 0.950 no
C33 H33 0.950 no
C35 H35A 0.990 no
C35 H35B 0.990 no
C37 H37 0.950 no
C38 H38 0.950 no
C39 H39 0.950 no
C40 H40 0.950 no
C42 H42A 0.990 no
C42 H42B 0.990 no
C44 H44 0.950 no
C45 H45 0.950 no
C46 H46 0.950 no
C47 H47 0.950 no
C49 H49A 0.990 no
C49 H49B 0.990 no
C51 H51 0.950 no
C52 H52 0.950 no
C53 H53 0.950 no
C54 H54 0.950 no
C56 H56A 0.990 no
C56 H56B 0.990 no
C58 H58 0.950 no
C59 H59 0.950 no
C60 H60 0.950 no
C61 H61 0.950 no
C63 H63A 0.990 no
C63 H63B 0.990 no
C65 H65 0.950 no
C66 H66 0.950 no
C67 H67 0.950 no
C68 H68 0.950 no
C70 H70A 0.990 no
C70 H70B 0.990 no
C72 H72 0.950 no
C73 H73 0.950 no
C74 H74 0.950 no
C75 H75 0.950 no
C77 H77A 0.990 no
C77 H77B 0.990 no
C79 H79 0.950 no
C80 H80 0.950 no
C81 H81 0.950 no
C82 H82 0.950 no
C84 H84A 0.990 no
C84 H84B 0.990 no

loop_
_geom_contact_atom_site_label_1
_geom_contact_atom_site_label_2
_geom_contact_distance
_geom_contact_publ_flag
_geom_contact_site_symmetry_2
Pd1 C8 3.331(12) no .
Pd1 C9 3.467(13) no .
Pd2 C22 3.218(13) no .
Pd2 C23 3.302(11) no .
Pd3 C36 3.332(13) no .
Pd4 C81 3.206(16) no .
Pd4 C83 3.239(16) no .
Pd5 C55 3.551(14) no .
Pd5 C64 3.443(16) no .
Pd6 C67 3.371(18) no .
Pd6 C69 3.26(2) no .
Br1G Br2G 3.253(8) no .
Br3G Br4G 3.369(11) no .
Cl1 C42 3.437(12) no .
Cl3 C14 3.425(14) no .
Cl4 C21 3.452(15) no .
Cl5 C28 3.420(15) no .
Cl6 C35 3.403(15) no .
Cl7 C84 3.490(15) no .
Cl8 C49 3.403(13) no .
Cl9 C56 3.473(17) no .
Cl10 C64 3.285(17) no .
Cl10 C66 3.449(17) no .
Cl11 C67 3.530(18) no .
Cl11 C70 3.36(3) no .
Cl12 C77 3.56(3) no .
N1 C39 3.208(14) no .
N1 C40 3.369(14) no .
N2 C9 3.301(16) no .
N2 C10 3.234(15) no .
N3 C11 3.182(14) no .
N3 C12 3.398(16) no .
N4 C23 3.322(15) no .
N4 C24 3.272(16) no .
N5 C25 3.317(15) no .
N5 C26 3.42(2) no .
N6 C37 3.417(14) no .
N6 C38 3.154(14) no .
N7 C81 3.25(2) no .
N7 C82 3.34(2) no .
N8 C51 3.187(14) no .
N8 C52 3.476(16) no .
N9 C53 3.358(17) no .
N9 C54 3.341(16) no .
N10 C65 3.20(2) no .
N10 C66 3.45(2) no .
N11 C67 3.35(3) no .
N11 C68 3.44(3) no .
N11 C77 3.56(3) no .
N12 C79 3.30(3) no .
N12 C80 3.41(3) no .
C1 C4 2.73(3) no .
C1 C7 3.545(15) no .
C1 C40 3.362(15) no .
C1 C41 3.058(16) no .
C1G C4G 2.87(4) no .
C2 C5 2.750(18) no .
C2 C40 3.043(17) no .
C2 C41 3.107(18) no .
C2 C42 3.248(18) no .
C2G C5G 2.66(4) no .
C3 C6 2.709(16) no .
C3G C6G 2.93(4) no .
C5 C7 3.040(16) no .
C6 C8 3.096(16) no .
C6 C10 3.246(16) no .
C6 C42 3.436(19) no .
C7G C10G 2.94(4) no .
C8 C13 2.811(16) no .
C8G C11G 2.69(4) no .
C9 C12 2.699(17) no .
C9G C12G 2.78(3) no .
C10 C11 2.786(19) no .
C12 C15 3.409(18) no .
C12 C16 3.142(19) no .
C13 C15 3.048(18) no .
C13 C16 3.06(2) no .
C14 C16 3.12(2) no .
C14 C20 3.35(2) no .
C15 C18 2.67(3) no .
C15 C21 3.548(17) no .
C16 C19 2.77(2) no .
C17 C20 2.69(3) no .
C19 C21 3.11(2) no .
C20 C22 3.189(18) no .
C20 C24 3.359(16) no .
C22 C27 2.76(2) no .
C23 C26 2.72(3) no .
C24 C25 2.74(2) no .
C26 C30 3.295(16) no .
C27 C29 3.343(15) no .
C27 C30 3.389(17) no .
C28 C30 3.250(17) no .
C28 C34 3.448(16) no .
C28 C38 3.558(18) no .
C29 C32 2.674(17) no .
C29 C35 3.511(16) no .
C30 C33 2.684(19) no .
C31 C34 2.660(19) no .
C33 C35 3.079(19) no .
C34 C36 3.163(16) no .
C34 C38 3.222(15) no .
C36 C41 2.761(14) no .
C37 C40 2.696(18) no .
C38 C39 2.732(18) no .
C43 C46 2.778(17) no .
C43 C49 3.469(17) no .
C43 C82 3.39(3) no .
C43 C83 3.13(2) no .
C44 C47 2.777(16) no .
C44 C84 3.11(2) no .
C45 C48 2.769(19) no .
C47 C49 3.296(19) no .
C47 C50 3.142(18) no .
C47 C52 3.301(18) no .
C48 C50 3.066(17) no .
C48 C52 3.561(17) no .
C48 C84 3.504(17) no .
C50 C55 2.796(16) no .
C51 C54 2.782(19) no .
C52 C53 2.745(18) no .
C53 C57 3.144(17) no .
C53 C58 3.473(16) no .
C54 C63 3.50(2) no .
C55 C57 2.954(18) no .
C55 C62 3.480(18) no .
C56 C58 3.10(2) no .
C56 C62 3.41(2) no .
C57 C60 2.72(3) no .
C57 C63 3.406(19) no .
C58 C61 2.71(2) no .
C59 C62 2.86(2) no .
C61 C63 3.09(3) no .
C64 C69 2.84(3) no .
C65 C68 2.75(3) no .
C66 C67 2.78(3) no .
C68 C77 3.55(3) no .
C69 C71 3.33(3) no .
C70 C72 3.08(3) no .
C70 C76 3.53(3) no .
C71 C74 2.72(3) no .
C71 C77 3.35(3) no .
C72 C75 2.82(3) no .
C73 C76 2.76(4) no .
C75 C77 3.16(4) no .
C75 C78 3.09(3) no .
C75 C80 3.11(3) no .
C76 C78 3.06(3) no .
C76 C80 3.40(3) no .
C78 C83 2.76(3) no .
C79 C82 2.71(3) no .
C80 C81 2.80(3) no .
Pd1 Pd1 3.3851(12) no 3_566
Pd1 Cl1 3.339(3) no 3_566
Pd2 N1S 3.557(12) no 3_666
Pd3 C1T 3.536(11) no 1_554
Br3G Cl5 3.447(6) no .
Br3G O2W 3.41(3) no 1_554
Br4G O2W 3.19(3) no 1_554
Cl1 Pd1 3.339(3) no 3_566
Cl1 N2 3.377(10) no 3_566
Cl1 N8 3.309(10) no .
Cl1 C1 3.484(11) no 3_566
Cl1 C6 3.387(12) no 3_566
Cl1 C51 3.600(13) no .
Cl2 N1 3.251(9) no 3_566
Cl2 N6 3.142(8) no 1_556
Cl2 C1T 3.469(14) no .
Cl2 C35 3.537(9) no 1_556
Cl3 N3 3.205(9) no 3_666
Cl3 C11G 3.54(3) no .
Cl3 C12G 3.53(2) no .
Cl4 N5 3.285(9) no 3_665
Cl4 C1S 3.465(13) no 3_666
Cl4 C29 3.475(10) no 3_665
Cl4 C30 3.530(13) no 3_665
Cl5 Br3G 3.447(6) no .
Cl5 O2W 3.40(3) no 1_554
Cl6 C3 3.531(14) no 3_565
Cl6 C58 3.538(15) no 1_554
Cl8 N2 3.289(10) no 3_566
Cl8 C7 3.377(12) no 3_566
Cl9 O2W 3.54(3) no .
Cl9 C19 3.495(16) no 3_666
Cl10 N11 3.203(19) no 4_565
Cl10 C70 3.60(2) no 4_565
Cl10 C72 3.570(19) no 4_565
Cl11 O1W 3.40(3) no 4_565
Cl11 N10 3.117(15) no 4_564
Cl11 C61 3.301(17) no 4_564
Cl11 C62 3.350(13) no 4_564
Cl12 O1W 3.58(3) no .
O1W Cl11 3.40(3) no 4_564
O1W Cl12 3.58(3) no .
O1W N12 3.04(3) no .
O2W Br3G 3.41(3) no 1_556
O2W Br4G 3.19(3) no 1_556
O2W Cl5 3.40(3) no 1_556
O2W Cl9 3.54(3) no .
O2W N9 2.97(3) no .
O2W C56 3.53(3) no .
O2W C82 3.53(3) no 1_556
O2W C84 3.54(3) no 1_556
N1 Cl2 3.251(9) no 3_566
N1S Pd2 3.557(12) no 3_666
N1S N4 2.939(14) no 3_666
N1S C20 3.427(17) no 3_666
N1S C46 3.490(16) no .
N1S C47 3.503(15) no .
N1S C54 3.339(18) no .
N1S C55 3.34(2) no .
N2 Cl1 3.377(10) no 3_566
N2 Cl8 3.289(10) no 3_566
N3 Cl3 3.205(9) no 3_666
N4 N1S 2.939(14) no 3_666
N4 C1S 3.527(17) no 3_666
N5 Cl4 3.285(9) no 3_665
N6 Cl2 3.142(8) no 1_554
N7 C39 3.426(18) no .
N8 Cl1 3.309(10) no .
N9 O2W 2.97(3) no .
N10 Cl11 3.117(15) no 4_565
N11 Cl10 3.203(19) no 4_564
N12 O1W 3.04(3) no .
C1 Cl1 3.484(11) no 3_566
C1S Cl4 3.465(13) no 3_666
C1S N4 3.527(17) no 3_666
C1S C47 3.592(15) no .
C1S C53 3.576(19) no .
C1S C55 3.304(19) no .
C1T Pd3 3.536(11) no 1_556
C1T Cl2 3.469(14) no .
C1T C53 3.541(19) no .
C3 Cl6 3.531(14) no 3_565
C4 C51 3.475(19) no 3_566
C6 Cl1 3.387(12) no 3_566
C6G C18 3.57(3) no .
C7 Cl8 3.377(12) no 3_566
C10G C31 3.52(3) no 3_665
C11G Cl3 3.54(3) no .
C11G C30 3.48(4) no 3_665
C11G C31 3.27(4) no 3_665
C12G Cl3 3.53(2) no .
C18 C6G 3.57(3) no .
C19 Cl9 3.495(16) no 3_666
C20 N1S 3.427(17) no 3_666
C23 C25 3.574(17) no 3_665
C25 C23 3.574(17) no 3_665
C29 Cl4 3.475(10) no 3_665
C30 Cl4 3.530(13) no 3_665
C30 C11G 3.48(4) no 3_665
C31 C10G 3.52(3) no 3_665
C31 C11G 3.27(4) no 3_665
C35 Cl2 3.537(9) no 1_554
C35 C37 3.361(17) no 3_565
C37 C35 3.361(17) no 3_565
C39 N7 3.426(18) no .
C39 C43 3.598(19) no .
C43 C39 3.598(19) no .
C46 N1S 3.490(16) no .
C47 N1S 3.503(15) no .
C47 C1S 3.592(15) no .
C51 Cl1 3.600(13) no .
C51 C4 3.475(19) no 3_566
C53 C1S 3.576(19) no .
C53 C1T 3.541(19) no .
C54 N1S 3.339(18) no .
C55 N1S 3.34(2) no .
C55 C1S 3.304(19) no .
C56 O2W 3.53(3) no .
C58 Cl6 3.538(15) no 1_556
C58 C84 3.457(17) no 1_556
C61 Cl11 3.301(17) no 4_565
C62 Cl11 3.350(13) no 4_565
C70 Cl10 3.60(2) no 4_564
C72 Cl10 3.570(19) no 4_564
C82 O2W 3.53(3) no 1_554
C84 O2W 3.54(3) no 1_554
C84 C58 3.457(17) no 1_554
Pd1 H7A 3.2841 no .
Pd1 H9 3.2977 no .
Pd1 H42A 3.0102 no .
Pd1 H42B 3.1738 no .
Pd2 H14A 2.9884 no .
Pd2 H14B 3.0812 no .
Pd2 H21B 3.2412 no .
Pd2 H23 3.1638 no .
Pd3 H28A 2.7803 no .
Pd3 H28B 3.1608 no .
Pd3 H35B 3.1960 no .
Pd4 H49A 3.0946 no .
Pd4 H49B 2.9974 no .
Pd4 H81 2.9783 no .
Pd4 H84B 3.2518 no .
Pd5 H54 3.3354 no .
Pd5 H56B 3.1285 no .
Pd5 H63A 3.0650 no .
Pd6 H67 3.2912 no .
Pd6 H70A 3.1777 no .
Pd6 H77A 3.0291 no .
Pd6 H77B 2.9738 no .
Cl1 H1N 3.0000 no .
Cl1 H42A 2.8376 no .
Cl2 H2N 2.9262 no .
Cl2 H7A 3.1527 no .
Cl2 H9 3.4480 no .
Cl3 H3N 2.9286 no .
Cl3 H14A 2.8344 no .
Cl4 H4N 3.0407 no .
Cl4 H21B 2.9927 no .
Cl4 H23 2.9302 no .
Cl5 H5N 2.9350 no .
Cl5 H28A 2.8113 no .
Cl6 H6N 3.0901 no .
Cl6 H35B 2.8794 no .
Cl6 H37 3.1505 no .
Cl7 H7N 2.9660 no .
Cl7 H81 2.9250 no .
Cl7 H84B 3.0380 no .
Cl8 H8N 2.9371 no .
Cl8 H49B 2.8133 no .
Cl9 H9N 2.8200 no .
Cl9 H56B 2.9551 no .
Cl10 H10N 2.9688 no .
Cl11 H11A 2.8725 no .
Cl11 H67 2.8557 no .
Cl11 H70A 2.9151 no .
Cl12 H12N 2.9217 no .
Cl12 H77B 3.0075 no .
N1 H2 2.6295 no .
N1 H2N 3.3606 no .
N1 H39 3.1970 no .
N1 H40 3.4567 no .
N2 H1N 3.4254 no .
N2 H5 2.6030 no .
N2 H9 3.3531 no .
N2 H10 3.2646 no .
N2 H42B 3.5153 no .
N3 H4N 3.3926 no .
N3 H11 3.1537 no .
N3 H12 3.4976 no .
N3 H16 2.6441 no .
N4 H3N 3.4598 no .
N4 H14B 3.4710 no .
N4 H19 2.7136 no .
N4 H23 3.3950 no .
N4 H24 3.3292 no .
N5 H6N 3.3013 no .
N5 H25 3.2944 no .
N5 H26 3.4472 no .
N5 H30 2.6330 no .
N6 H5N 3.3825 no .
N6 H28B 3.4837 no .
N6 H33 2.6404 no .
N6 H37 3.5423 no .
N6 H38 3.1298 no .
N7 H8N 3.4725 no .
N7 H44 2.6514 no .
N7 H49A 3.5112 no .
N7 H81 3.2722 no .
N7 H82 3.4088 no .
N8 H7N 3.4445 no .
N8 H47 2.7100 no .
N8 H51 3.1340 no .
N8 H52 3.5911 no .
N9 H10N 3.4159 no .
N9 H53 3.4028 no .
N9 H54 3.3727 no .
N9 H58 2.7222 no .
N9 H63A 3.3744 no .
N10 H9N 3.3802 no .
N10 H61 2.6369 no .
N10 H65 3.1393 no .
N10 H66 3.5756 no .
N11 H12N 3.4171 no .
N11 H67 3.4117 no .
N11 H68 3.5393 no .
N11 H72 2.6457 no .
N11 H77A 3.2827 no .
N12 H11A 3.3307 no .
N12 H75 2.6251 no .
N12 H79 3.2780 no .
N12 H80 3.5064 no .
C1 H2N 2.9754 no .
C1 H3 3.1880 no .
C1 H5 3.2129 no .
C1 H10 3.4817 no .
C1 H40 3.2260 no .
C1 H42A 3.3458 no .
C1 H42B 2.7312 no .
C2 H1N 2.5551 no .
C2 H4 3.2130 no .
C2 H40 3.0356 no .
C2 H42B 3.5350 no .
C3 H5 3.2724 no .
C4 H2 3.2233 no .
C5 H2N 2.5713 no .
C5 H3 3.2628 no .
C5 H7B 2.6923 no .
C5 H10 3.1016 no .
C6 H1N 3.0243 no .
C6 H2 3.2300 no .
C6 H4 3.2147 no .
C6 H7A 3.3179 no .
C6 H7B 2.6140 no .
C6 H10 2.9379 no .
C6 H42B 3.3196 no .
C7 H5 2.8602 no .
C7 H9 2.5883 no .
C7 H10 2.6444 no .
C8 H2N 3.2230 no .
C8 H11 3.2785 no .
C8 H12 3.2933 no .
C8 H42B 2.9429 no .
C9 H7A 2.5682 no .
C9 H7B 3.1905 no .
C9 H10 3.1888 no .
C9 H16 3.4596 no .
C9 H42B 3.1504 no .
C10 H7A 3.2482 no .
C10 H7B 2.5896 no .
C10 H9 3.1788 no .
C10 H16 3.4108 no .
C10 H40 3.5312 no .
C10 H42B 2.7006 no .
C11 H3N 2.9105 no .
C11 H12 3.2042 no .
C11 H14A 2.6329 no .
C11 H14B 3.2420 no .
C11 H16 2.9820 no .
C11 H42B 3.2375 no .
C12 H11 3.2121 no .
C12 H14A 3.1184 no .
C12 H14B 2.4641 no .
C12 H16 2.8720 no .
C12 H40 3.4207 no .
C12 H42B 2.7528 no .
C13 H3N 2.6544 no .
C13 H9 3.2285 no .
C13 H10 3.2880 no .
C13 H16 2.6694 no .
C13 H42B 3.0287 no .
C14 H11 2.6425 no .
C14 H12 2.5624 no .
C14 H16 3.0866 no .
C15 H4N 2.9968 no .
C15 H12 3.3162 no .
C15 H14A 3.3194 no .
C15 H14B 2.6354 no .
C15 H17 3.1667 no .
C15 H19 3.2473 no .
C16 H3N 2.6240 no .
C16 H12 3.2200 no .
C16 H14B 3.3906 no .
C16 H18 3.2004 no .
C17 H19 3.2332 no .
C18 H16 3.2144 no .
C19 H4N 2.6647 no .
C19 H17 3.2153 no .
C19 H21A 2.7195 no .
C19 H24 3.3107 no .
C20 H3N 3.0324 no .
C20 H14B 3.1990 no .
C20 H16 3.1780 no .
C20 H18 3.2321 no .
C20 H21A 2.6174 no .
C20 H21B 3.3320 no .
C20 H24 3.0882 no .
C21 H19 2.9821 no .
C21 H23 2.7075 no .
C21 H24 2.6829 no .
C22 H4N 3.2501 no .
C22 H14B 2.9932 no .
C22 H25 3.1604 no .
C22 H26 3.2593 no .
C23 H14B 3.3125 no .
C23 H21A 3.2924 no .
C23 H21B 2.6643 no .
C23 H24 3.2854 no .
C24 H12 3.4991 no .
C24 H14B 2.7458 no .
C24 H21A 2.6078 no .
C24 H21B 3.2874 no .
C24 H23 3.2768 no .
C24 H30 3.5869 no .
C25 H5N 3.0441 no .
C25 H14B 3.3593 no .
C25 H26 3.1760 no .
C25 H28A 2.6479 no .
C25 H28B 3.1997 no .
C25 H30 3.5895 no .
C26 H12 3.3798 no .
C26 H14B 2.8351 no .
C26 H25 3.1859 no .
C26 H28A 3.2573 no .
C26 H28B 2.5413 no .
C26 H30 2.8212 no .
C27 H5N 2.5858 no .
C27 H14B 3.1870 no .
C27 H23 3.1403 no .
C27 H24 3.3717 no .
C27 H30 2.9155 no .
C28 H25 2.6135 no .
C28 H26 2.6553 no .
C28 H30 3.1704 no .
C29 H6N 2.8848 no .
C29 H26 3.3509 no .
C29 H28A 3.4204 no .
C29 H28B 2.7066 no .
C29 H31 3.1226 no .
C29 H33 3.1101 no .
C29 H38 3.2513 no .
C30 H5N 2.6367 no .
C30 H26 3.0445 no .
C30 H28B 3.3734 no .
C30 H32 3.2881 no .
C31 H33 3.1923 no .
C32 H30 3.3054 no .
C33 H6N 2.6409 no .
C33 H31 3.1677 no .
C33 H35A 2.7195 no .
C33 H38 3.0502 no .
C34 H5N 3.0535 no .
C34 H28B 3.2807 no .
C34 H30 3.1615 no .
C34 H32 3.1829 no .
C34 H35A 2.6128 no .
C34 H35B 3.3128 no .
C34 H38 2.8074 no .
C35 H33 2.8789 no .
C35 H37 2.6212 no .
C35 H38 2.6872 no .
C36 H6N 3.2304 no .
C36 H28B 3.1227 no .
C36 H39 3.2309 no .
C36 H40 3.2384 no .
C37 H2 3.5859 no .
C37 H35A 3.1797 no .
C37 H35B 2.5438 no .
C37 H38 3.2108 no .
C38 H2 3.1953 no .
C38 H28B 2.6561 no .
C38 H35A 2.7131 no .
C38 H35B 3.3021 no .
C38 H37 3.2042 no .
C39 H1N 2.9304 no .
C39 H2 3.1309 no .
C39 H40 3.1738 no .
C39 H42A 2.5988 no .
C39 H42B 3.2098 no .
C40 H2 2.6965 no .
C40 H28B 2.7592 no .
C40 H39 3.1854 no .
C40 H42A 3.2725 no .
C40 H42B 2.6142 no .
C41 H1N 2.6136 no .
C41 H2 2.6899 no .
C41 H28B 3.3602 no .
C41 H37 3.1711 no .
C41 H38 3.2837 no .
C42 H2 3.2070 no .
C42 H39 2.5731 no .
C42 H40 2.6764 no .
C43 H8N 3.0952 no .
C43 H45 3.2271 no .
C43 H47 3.2618 no .
C43 H49A 3.3437 no .
C43 H82 3.1467 no .
C43 H84A 2.5836 no .
C43 H84B 3.3151 no .
C44 H7N 2.6356 no .
C44 H46 3.2752 no .
C44 H82 3.3862 no .
C44 H84A 2.7433 no .
C45 H47 3.2628 no .
C46 H44 3.2739 no .
C47 H8N 2.6559 no .
C47 H45 3.2579 no .
C47 H49A 3.5968 no .
C47 H52 3.3425 no .
C48 H7N 3.0210 no .
C48 H44 3.2349 no .
C48 H46 3.3025 no .
C48 H49A 2.7481 no .
C48 H49B 3.3734 no .
C48 H52 3.4677 no .
C49 H47 3.2668 no .
C49 H51 2.6017 no .
C49 H52 2.7113 no .
C50 H8N 2.6120 no .
C50 H47 2.7606 no .
C50 H53 3.2755 no .
C50 H54 3.2887 no .
C50 H63A 3.1256 no .
C51 H8N 2.8997 no .
C51 H47 3.1586 no .
C51 H49A 3.2633 no .
C51 H49B 2.6073 no .
C51 H52 3.2157 no .
C51 H63A 3.2169 no .
C52 H47 2.9812 no .
C52 H49A 2.6403 no .
C52 H49B 3.2426 no .
C52 H51 3.2223 no .
C52 H63A 2.7701 no .
C52 H66 2.9571 no .
C53 H54 3.2990 no .
C53 H56A 2.7073 no .
C53 H56B 3.3422 no .
C53 H63A 3.0859 no .
C54 H47 3.5444 no .
C54 H53 3.2955 no .
C54 H56A 3.3172 no .
C54 H56B 2.6536 no .
C54 H63A 2.5807 no .
C54 H66 2.9286 no .
C55 H9N 3.2933 no .
C55 H51 3.2515 no .
C55 H52 3.2232 no .
C55 H63A 2.7720 no .
C56 H53 2.7471 no .
C56 H54 2.7093 no .
C56 H58 2.9889 no .
C57 H10N 3.0917 no .
C57 H53 2.9106 no .
C57 H56A 2.6287 no .
C57 H56B 3.3073 no .
C57 H59 3.2274 no .
C57 H61 3.2042 no .
C57 H63A 3.3048 no .
C58 H9N 2.6624 no .
C58 H53 2.8722 no .
C58 H56A 2.8186 no .
C58 H60 3.2082 no .
C59 H53 3.4429 no .
C59 H61 3.2429 no .
C60 H58 3.2042 no .
C61 H10N 2.5878 no .
C61 H59 3.2633 no .
C61 H63A 3.4618 no .
C61 H63B 2.7580 no .
C62 H9N 2.9558 no .
C62 H53 3.5719 no .
C62 H58 3.2601 no .
C62 H60 3.3409 no .
C62 H63A 2.6018 no .
C62 H63B 2.5227 no .
C63 H61 3.0571 no .
C63 H65 2.6397 no .
C63 H66 2.6855 no .
C64 H10N 2.5881 no .
C64 H67 3.3048 no .
C64 H68 3.2914 no .
C64 H77A 3.2860 no .
C65 H10N 2.9195 no .
C65 H63A 3.2720 no .
C65 H63B 2.6445 no .
C65 H66 3.2322 no .
C65 H77A 3.4964 no .
C66 H52 3.5452 no .
C66 H54 3.5523 no .
C66 H63A 2.5716 no .
C66 H63B 3.2023 no .
C66 H65 3.2291 no .
C66 H77A 2.7780 no .
C66 H80 3.5797 no .
C67 H68 3.2618 no .
C67 H70A 2.5668 no .
C67 H70B 3.2493 no .
C67 H77A 3.3537 no .
C68 H67 3.2674 no .
C68 H70A 3.3262 no .
C68 H70B 2.7164 no .
C68 H77A 2.5727 no .
C68 H80 3.4655 no .
C69 H11A 3.2758 no .
C69 H65 3.2503 no .
C69 H66 3.2670 no .
C69 H77A 2.8374 no .
C70 H67 2.6364 no .
C70 H68 2.7784 no .
C70 H72 2.9639 no .
C70 H77A 3.5489 no .
C71 H12N 3.0402 no .
C71 H68 3.5067 no .
C71 H70A 3.2452 no .
C71 H70B 2.5614 no .
C71 H73 3.2684 no .
C71 H75 3.2536 no .
C71 H77A 3.1847 no .
C72 H11A 2.5627 no .
C72 H70B 2.6908 no .
C72 H74 3.2481 no .
C73 H75 3.2866 no .
C74 H72 3.2647 no .
C75 H12N 2.5829 no .
C75 H73 3.2797 no .
C75 H77A 3.4531 no .
C75 H80 3.1457 no .
C76 H11A 2.9642 no .
C76 H72 3.2853 no .
C76 H74 3.1858 no .
C76 H77A 2.6743 no .
C76 H77B 3.2976 no .
C76 H80 3.2931 no .
C77 H75 3.1541 no .
C77 H79 2.6631 no .
C77 H80 2.6404 no .
C78 H12N 2.7102 no .
C78 H49A 2.9231 no .
C78 H75 2.7268 no .
C78 H81 3.2862 no .
C78 H82 3.2484 no .
C79 H12N 3.0716 no .
C79 H49A 3.0264 no .
C79 H75 3.1308 no .
C79 H77A 3.2873 no .
C79 H77B 2.6736 no .
C79 H80 3.2367 no .
C80 H49A 2.7380 no .
C80 H52 3.3098 no .
C80 H75 2.8424 no .
C80 H77A 2.5455 no .
C80 H77B 3.2114 no .
C80 H79 3.2219 no .
C81 H49A 3.0065 no .
C81 H82 3.2636 no .
C81 H84A 3.2264 no .
C81 H84B 2.5477 no .
C82 H49A 2.6931 no .
C82 H52 3.5442 no .
C82 H75 3.3262 no .
C82 H81 3.2749 no .
C82 H84A 2.5707 no .
C82 H84B 3.2233 no .
C83 H7N 3.2492 no .
C83 H49A 2.8197 no .
C83 H79 3.1921 no .
C83 H80 3.2502 no .
C84 H44 2.9796 no .
C84 H81 2.6251 no .
C84 H82 2.6438 no .
H1N H2 2.4890 no .
H1N H39 2.7692 no .
H1N H42A 2.4191 no .
H1N H42B 2.8534 no .
H2 H3 2.2426 no .
H2 H40 2.9766 no .
H2N H5 2.5534 no .
H2N H7A 2.2406 no .
H2N H7B 2.3481 no .
H3 H4 2.3590 no .
H3N H11 2.6876 no .
H3N H14A 2.3243 no .
H3N H14B 2.7740 no .
H3N H16 2.5296 no .
H4 H5 2.3638 no .
H4N H19 2.6599 no .
H4N H21A 2.3384 no .
H4N H21B 2.1762 no .
H5 H7A 3.5535 no .
H5 H7B 2.2727 no .
H5 H10 3.2439 no .
H5N H25 2.8997 no .
H5N H28A 2.4183 no .
H5N H28B 2.7821 no .
H5N H30 2.5369 no .
H6N H33 2.6107 no .
H6N H35A 2.2977 no .
H6N H35B 2.1823 no .
H7A H9 2.3615 no .
H7A H10 3.5348 no .
H7B H9 3.4338 no .
H7B H10 2.4507 no .
H7N H44 2.5872 no .
H7N H84A 2.3696 no .
H7N H84B 2.2292 no .
H8N H47 2.5838 no .
H8N H49A 2.8099 no .
H8N H49B 2.3500 no .
H8N H51 2.6717 no .
H9 H11 2.3533 no .
H9N H56A 2.2097 no .
H9N H56B 2.2851 no .
H9N H58 2.6193 no .
H10 H12 2.4066 no .
H10 H40 3.3717 no .
H10 H42B 3.1193 no .
H10N H61 2.5040 no .
H10N H63A 2.7679 no .
H10N H63B 2.3129 no .
H10N H65 2.6709 no .
H11 H14A 2.5478 no .
H11 H14B 3.5592 no .
H11 H16 3.3983 no .
H11A H70A 2.1056 no .
H11A H70B 2.3306 no .
H11A H72 2.5537 no .
H12 H14A 3.3354 no .
H12 H14B 2.2353 no .
H12 H16 3.2270 no .
H12 H24 3.3814 no .
H12 H26 3.1648 no .
H12 H40 3.1737 no .
H12 H42B 3.1985 no .
H12N H75 2.5323 no .
H12N H77A 2.8336 no .
H12N H77B 2.3784 no .
H12N H79 2.8715 no .
H14B H16 3.5615 no .
H14B H24 3.1223 no .
H14B H26 3.2623 no .
H16 H17 2.3152 no .
H17 H18 2.2742 no .
H18 H19 2.3199 no .
H19 H21A 2.3774 no .
H19 H24 3.4925 no .
H21A H23 3.5618 no .
H21A H24 2.4529 no .
H21B H23 2.5021 no .
H21B H24 3.5568 no .
H23 H25 2.2035 no .
H24 H26 2.3984 no .
H25 H28A 2.4929 no .
H25 H28B 3.4830 no .
H26 H28A 3.4961 no .
H26 H28B 2.3540 no .
H26 H30 2.8209 no .
H26 H38 3.5831 no .
H26 H40 3.3721 no .
H28B H30 3.4715 no .
H28B H38 2.8847 no .
H28B H40 3.0088 no .
H30 H31 2.2808 no .
H31 H32 2.4656 no .
H32 H33 2.2123 no .
H33 H35A 2.2769 no .
H33 H35B 3.5824 no .
H33 H38 3.2691 no .
H35A H37 3.3857 no .
H35A H38 2.6156 no .
H35B H37 2.3125 no .
H37 H39 2.3017 no .
H38 H40 2.3559 no .
H39 H42A 2.4192 no .
H39 H42B 3.4679 no .
H40 H42A 3.5221 no .
H40 H42B 2.4299 no .
H44 H45 2.3271 no .
H44 H82 3.5540 no .
H44 H84A 2.4070 no .
H45 H46 2.3496 no .
H46 H47 2.3554 no .
H47 H51 3.5842 no .
H47 H52 3.2839 no .
H49A H51 3.5161 no .
H49A H52 2.4570 no .
H49A H80 3.2353 no .
H49A H82 3.1842 no .
H49B H51 2.4482 no .
H49B H52 3.4987 no .
H51 H53 2.3238 no .
H52 H54 2.3045 no .
H52 H63A 3.2549 no .
H52 H66 2.7242 no .
H52 H80 3.0774 no .
H52 H82 3.5024 no .
H53 H56A 2.5574 no .
H53 H58 3.0109 no .
H54 H56A 3.5784 no .
H54 H56B 2.4929 no .
H54 H63A 2.9586 no .
H54 H66 2.6752 no .
H56A H58 2.4426 no .
H58 H59 2.3159 no .
H59 H60 2.3382 no .
H60 H61 2.3460 no .
H61 H63B 2.5311 no .
H63A H65 3.5533 no .
H63A H66 2.3905 no .
H63B H65 2.5255 no .
H63B H66 3.4589 no .
H65 H67 2.3227 no .
H66 H68 2.3164 no .
H66 H77A 3.1599 no .
H66 H80 3.3289 no .
H67 H70A 2.3628 no .
H67 H70B 3.4775 no .
H68 H70B 2.5776 no .
H68 H77A 2.9068 no .
H68 H80 3.1775 no .
H70A H72 3.5139 no .
H70B H72 2.3780 no .
H72 H73 2.3748 no .
H73 H74 2.3180 no .
H74 H75 2.3174 no .
H75 H79 3.5635 no .
H75 H80 3.1599 no .
H77A H79 3.5592 no .
H77A H80 2.3548 no .
H77B H79 2.5274 no .
H77B H80 3.4581 no .
H79 H81 2.3019 no .
H80 H82 2.3269 no .
H81 H84A 3.5120 no .
H81 H84B 2.4079 no .
H82 H84A 2.3976 no .
H82 H84B 3.4887 no .
Pd1 H1N 3.2196 no 3_566
Pd4 H39 2.8210 no .
Pd6 H10N 3.4626 no 4_564
Pd6 H65 3.1503 no 4_564
Br1G H10 3.3177 no .
Br1G H17 3.3386 no .
Br2G H10 3.2993 no .
Br2G H40 3.0700 no .
Br3G H21A 3.3918 no 3_665
Br3G H21B 3.4177 no 3_665
Br3G H25 3.1729 no .
Br3G H44 3.3482 no .
Br3G H45 3.3383 no .
Cl1 H1N 3.5412 no 3_566
Cl1 H2N 2.9230 no 3_566
Cl1 H8N 2.4060 no .
Cl1 H47 3.1792 no .
Cl1 H51 3.1740 no .
Cl2 H1N 2.3691 no 3_566
Cl2 H2 3.4513 no 3_566
Cl2 H6N 2.2513 no 1_556
Cl2 H33 3.2576 no 1_556
Cl2 H35A 3.4241 no 1_556
Cl2 H35B 3.3742 no 1_556
Cl3 H3N 2.3501 no 3_666
Cl3 H16 3.3578 no 3_666
Cl3 H45 3.5991 no .
Cl3 H46 3.4270 no .
Cl4 H5N 2.5271 no 3_665
Cl4 H11 3.4494 no 3_666
Cl4 H30 3.3702 no 3_665
Cl5 H21B 2.7426 no 3_665
Cl5 H44 2.7160 no .
Cl5 H56A 3.0076 no 1_554
Cl5 H84A 3.0144 no .
Cl6 H2 3.1631 no 3_565
Cl6 H3 2.9708 no 3_565
Cl6 H7N 3.3601 no .
Cl6 H53 3.3834 no 1_554
Cl6 H56A 3.5182 no 1_554
Cl6 H58 2.8679 no 1_554
Cl6 H84B 3.1996 no .
Cl7 H33 3.1491 no 3_565
Cl7 H35A 2.8695 no 3_565
Cl7 H37 3.0521 no .
Cl7 H38 3.5060 no 3_565
Cl7 H59 3.1690 no 1_554
Cl8 H2N 2.4931 no 3_566
Cl8 H5 3.2527 no 3_566
Cl8 H7A 3.1169 no 3_566
Cl8 H7B 3.1842 no 3_566
Cl8 H32 3.3633 no 3_565
Cl8 H33 2.8805 no 3_565
Cl9 H18 3.4208 no 3_666
Cl9 H19 2.6878 no 3_666
Cl10 H11A 2.3232 no 4_565
Cl10 H70A 3.3207 no 4_565
Cl10 H70B 3.5461 no 4_565
Cl10 H72 3.0292 no 4_565
Cl11 H10N 2.2933 no 4_564
Cl11 H61 2.9849 no 4_564
O1W H12N 2.1107 no .
O1W H67 3.4938 no 4_564
O1W H75 3.4046 no .
O1W H79 3.1418 no .
O2W H9N 2.0462 no .
O2W H56A 3.3520 no .
O2W H56B 3.5550 no .
O2W H58 3.3163 no .
O2W H82 3.1065 no 1_556
O2W H84A 2.7503 no 1_556
N1S H4N 2.1193 no 3_666
N1S H11 3.3310 no .
N1S H46 2.8869 no .
N1S H47 2.9067 no .
N1S H54 3.4571 no .
N1S H56B 3.2474 no .
N7 H37 3.3357 no .
N7 H39 2.9421 no .
N8 H39 3.4233 no .
N12 H67 3.5805 no 4_564
C1G H24 3.5534 no .
C1S H4N 2.6637 no 3_666
C1S H11 3.2035 no .
C1S H46 3.3448 no .
C1S H47 2.8138 no .
C1S H56A 3.3941 no .
C1S H56B 3.4957 no .
C1T H6N 3.3072 no 1_556
C1T H9 3.0625 no .
C1T H47 3.3251 no .
C1T H53 3.4655 no .
C1T H56A 3.5816 no .
C2G H26 3.4270 no .
C3 H51 3.4446 no 3_566
C3 H53 3.0986 no 3_566
C3 H59 3.4660 no 3_566
C3G H24 3.4733 no .
C3G H26 3.0398 no .
C3G H31 3.4180 no .
C4 H51 2.7529 no 3_566
C4 H53 3.1946 no 3_566
C4G H24 3.1861 no .
C4G H26 3.5861 no .
C4G H31 3.3588 no .
C5 H51 2.7785 no 3_566
C5G H24 3.0267 no .
C6 H51 3.4473 no 3_566
C6G H18 3.3453 no .
C6G H24 3.2547 no .
C9G H31 3.2429 no 3_665
C10G H16 3.3692 no 3_666
C10G H17 3.0974 no 3_666
C10G H31 2.7746 no 3_665
C11 H46 3.3545 no .
C11G H16 3.3249 no 3_666
C11G H30 3.2053 no 3_665
C11G H31 2.7366 no 3_665
C12G H30 3.0706 no 3_665
C12G H31 3.3628 no 3_665
C14 H45 3.5957 no .
C14 H46 3.4055 no .
C19 H56B 3.2900 no 3_666
C23 H23 3.3194 no 3_665
C23 H25 3.1344 no 3_665
C25 H23 3.0331 no 3_665
C25 H45 3.4851 no .
C28 H44 3.2520 no .
C32 H7A 2.9936 no 1_554
C33 H7A 2.8833 no 1_554
C35 H37 3.0635 no 3_565
C36 H35B 3.2987 no 3_565
C36 H37 3.3954 no 3_565
C37 H7N 2.8155 no .
C37 H35A 3.0885 no 3_565
C37 H35B 2.8463 no 3_565
C39 H7N 2.8293 no .
C39 H35A 3.4271 no 3_565
C39 H35B 3.2363 no 3_565
C43 H39 3.1684 no .
C43 H42A 3.5247 no .
C44 H28A 2.8523 no .
C45 H14A 3.1195 no .
C45 H28A 3.2331 no .
C46 H11 3.5583 no .
C46 H14A 3.0147 no .
C46 H42A 3.4182 no .
C47 H42A 2.9761 no .
C48 H39 3.3061 no .
C48 H42A 3.0597 no .
C51 H4 3.4322 no 3_566
C53 H4 3.5693 no 3_566
C56 H19 3.4852 no 3_666
C58 H3 3.3702 no 3_566
C58 H84A 3.5086 no 1_556
C58 H84B 2.6761 no 1_556
C59 H3 2.8161 no 3_566
C59 H4 3.4916 no 3_566
C59 H81 3.2230 no 1_556
C59 H84B 2.8863 no 1_556
C60 H3 3.4013 no 3_566
C60 H4 3.1331 no 3_566
C65 H11A 3.3330 no 4_565
C71 H67 3.3027 no 4_564
C73 H70A 3.3852 no 4_564
C74 H67 3.4738 no 4_564
C74 H70A 3.1779 no 4_564
C75 H67 3.1346 no 4_564
C76 H67 3.0069 no 4_564
C81 H59 3.4004 no 1_554
C83 H58 3.5636 no 1_554
C84 H58 2.8177 no 1_554
C84 H59 3.4579 no 1_554
H1N Pd1 3.2196 no 3_566
H1N Cl1 3.5412 no 3_566
H1N Cl2 2.3691 no 3_566
H2 Cl2 3.4513 no 3_566
H2 Cl6 3.1631 no 3_565
H2 H35B 3.0090 no 3_565
H2N Cl1 2.9230 no 3_566
H2N Cl8 2.4931 no 3_566
H2N H8N 3.2974 no 3_566
H3 Cl6 2.9708 no 3_565
H3 C58 3.3702 no 3_566
H3 C59 2.8161 no 3_566
H3 C60 3.4013 no 3_566
H3 H53 2.9520 no 3_566
H3 H58 3.4935 no 3_566
H3 H59 2.5657 no 3_566
H3 H60 3.5011 no 3_566
H3N Cl3 2.3501 no 3_666
H3N H3N 3.3814 no 3_666
H4 C51 3.4322 no 3_566
H4 C53 3.5693 no 3_566
H4 C59 3.4916 no 3_566
H4 C60 3.1331 no 3_566
H4 H51 2.8562 no 3_566
H4 H53 3.1585 no 3_566
H4 H60 3.0596 no 3_566
H4N N1S 2.1193 no 3_666
H4N C1S 2.6637 no 3_666
H4N H56B 3.0144 no 3_666
H5 Cl8 3.2527 no 3_566
H5 H49B 3.5730 no 3_566
H5 H51 2.8923 no 3_566
H5N Cl4 2.5271 no 3_665
H5N H21B 3.1581 no 3_665
H5N H23 3.1487 no 3_665
H6N Cl2 2.2513 no 1_554
H6N C1T 3.3072 no 1_554
H7A Cl8 3.1169 no 3_566
H7A C32 2.9936 no 1_556
H7A C33 2.8833 no 1_556
H7A H32 2.9944 no 1_556
H7A H33 2.7263 no 1_556
H7B Cl8 3.1842 no 3_566
H7B H32 3.5643 no 1_556
H7N Cl6 3.3601 no .
H7N C37 2.8155 no .
H7N C39 2.8293 no .
H7N H37 2.5079 no .
H7N H39 2.5536 no .
H8N Cl1 2.4060 no .
H8N H2N 3.2974 no 3_566
H8N H39 3.3496 no .
H8N H42A 3.2175 no .
H9 C1T 3.0625 no .
H9N O2W 2.0462 no .
H10 Br1G 3.3177 no .
H10 Br2G 3.2993 no .
H10N Pd6 3.4626 no 4_565
H10N Cl11 2.2933 no 4_565
H10N H11A 2.9357 no 4_565
H11 Cl4 3.4494 no 3_666
H11 N1S 3.3310 no .
H11 C1S 3.2035 no .
H11 C46 3.5583 no .
H11 H46 2.8370 no .
H11A Cl10 2.3232 no 4_564
H11A C65 3.3330 no 4_564
H11A H10N 2.9357 no 4_564
H11A H65 3.2183 no 4_564
H12N O1W 2.1107 no .
H12N H67 3.3169 no 4_564
H14A C45 3.1195 no .
H14A C46 3.0147 no .
H14A H45 2.7261 no .
H14A H46 2.5115 no .
H16 Cl3 3.3578 no 3_666
H16 C10G 3.3692 no 3_666
H16 C11G 3.3249 no 3_666
H17 Br1G 3.3386 no .
H17 C10G 3.0974 no 3_666
H18 Cl9 3.4208 no 3_666
H18 C6G 3.3453 no .
H19 Cl9 2.6878 no 3_666
H19 C56 3.4852 no 3_666
H19 H54 3.3508 no 3_666
H19 H56B 2.5041 no 3_666
H21A Br3G 3.3918 no 3_665
H21A H56B 3.3049 no 3_666
H21B Br3G 3.4177 no 3_665
H21B Cl5 2.7426 no 3_665
H21B H5N 3.1581 no 3_665
H21B H25 3.4745 no 3_665
H23 C23 3.3194 no 3_665
H23 C25 3.0331 no 3_665
H23 H5N 3.1487 no 3_665
H23 H23 3.2393 no 3_665
H23 H25 2.6921 no 3_665
H24 C1G 3.5534 no .
H24 C3G 3.4733 no .
H24 C4G 3.1861 no .
H24 C5G 3.0267 no .
H24 C6G 3.2547 no .
H25 Br3G 3.1729 no .
H25 C23 3.1344 no 3_665
H25 H21B 3.4745 no 3_665
H25 H23 2.6921 no 3_665
H25 H45 3.2039 no .
H26 C2G 3.4270 no .
H26 C3G 3.0398 no .
H26 C4G 3.5861 no .
H28A C44 2.8523 no .
H28A C45 3.2331 no .
H28A H44 2.2690 no .
H28A H45 3.0321 no .
H28B H44 3.5915 no .
H30 Cl4 3.3702 no 3_665
H30 C11G 3.2053 no 3_665
H30 C12G 3.0706 no 3_665
H31 C3G 3.4180 no .
H31 C4G 3.3588 no .
H31 C9G 3.2429 no 3_665
H31 C10G 2.7746 no 3_665
H31 C11G 2.7366 no 3_665
H31 C12G 3.3628 no 3_665
H32 Cl8 3.3633 no 3_565
H32 H7A 2.9944 no 1_554
H32 H7B 3.5643 no 1_554
H33 Cl2 3.2576 no 1_554
H33 Cl7 3.1491 no 3_565
H33 Cl8 2.8805 no 3_565
H33 H7A 2.7263 no 1_554
H35A Cl2 3.4241 no 1_554
H35A Cl7 2.8695 no 3_565
H35A C37 3.0885 no 3_565
H35A C39 3.4271 no 3_565
H35A H37 2.6383 no 3_565
H35A H39 3.2439 no 3_565
H35B Cl2 3.3742 no 1_554
H35B C36 3.2987 no 3_565
H35B C37 2.8463 no 3_565
H35B C39 3.2363 no 3_565
H35B H2 3.0090 no 3_565
H35B H35B 3.5995 no 3_565
H35B H37 2.8283 no 3_565
H35B H39 3.4376 no 3_565
H37 Cl7 3.0521 no .
H37 N7 3.3357 no .
H37 C35 3.0635 no 3_565
H37 C36 3.3954 no 3_565
H37 H7N 2.5079 no .
H37 H35A 2.6383 no 3_565
H37 H35B 2.8283 no 3_565
H38 Cl7 3.5060 no 3_565
H39 Pd4 2.8210 no .
H39 N7 2.9421 no .
H39 N8 3.4233 no .
H39 C43 3.1684 no .
H39 C48 3.3061 no .
H39 H7N 2.5536 no .
H39 H8N 3.3496 no .
H39 H35A 3.2439 no 3_565
H39 H35B 3.4376 no 3_565
H40 Br2G 3.0700 no .
H42A C43 3.5247 no .
H42A C46 3.4182 no .
H42A C47 2.9761 no .
H42A C48 3.0597 no .
H42A H8N 3.2175 no .
H42A H47 3.1897 no .
H44 Br3G 3.3482 no .
H44 Cl5 2.7160 no .
H44 C28 3.2520 no .
H44 H28A 2.2690 no .
H44 H28B 3.5915 no .
H45 Br3G 3.3383 no .
H45 Cl3 3.5991 no .
H45 C14 3.5957 no .
H45 C25 3.4851 no .
H45 H14A 2.7261 no .
H45 H25 3.2039 no .
H45 H28A 3.0321 no .
H46 Cl3 3.4270 no .
H46 N1S 2.8869 no .
H46 C1S 3.3448 no .
H46 C11 3.3545 no .
H46 C14 3.4055 no .
H46 H11 2.8370 no .
H46 H14A 2.5115 no .
H47 Cl1 3.1792 no .
H47 N1S 2.9067 no .
H47 C1S 2.8138 no .
H47 C1T 3.3251 no .
H47 H42A 3.1897 no .
H49B H5 3.5730 no 3_566
H51 Cl1 3.1740 no .
H51 C3 3.4446 no 3_566
H51 C4 2.7529 no 3_566
H51 C5 2.7785 no 3_566
H51 C6 3.4473 no 3_566
H51 H4 2.8562 no 3_566
H51 H5 2.8923 no 3_566
H53 Cl6 3.3834 no 1_556
H53 C1T 3.4655 no .
H53 C3 3.0986 no 3_566
H53 C4 3.1946 no 3_566
H53 H3 2.9520 no 3_566
H53 H4 3.1585 no 3_566
H54 N1S 3.4571 no .
H54 H19 3.3508 no 3_666
H56A Cl5 3.0076 no 1_556
H56A Cl6 3.5182 no 1_556
H56A O2W 3.3520 no .
H56A C1S 3.3941 no .
H56A C1T 3.5816 no .
H56B O2W 3.5550 no .
H56B N1S 3.2474 no .
H56B C1S 3.4957 no .
H56B C19 3.2900 no 3_666
H56B H4N 3.0144 no 3_666
H56B H19 2.5041 no 3_666
H56B H21A 3.3049 no 3_666
H58 Cl6 2.8679 no 1_556
H58 O2W 3.3163 no .
H58 C83 3.5636 no 1_556
H58 C84 2.8177 no 1_556
H58 H3 3.4935 no 3_566
H58 H84A 2.7494 no 1_556
H58 H84B 2.0814 no 1_556
H59 Cl7 3.1690 no 1_556
H59 C3 3.4660 no 3_566
H59 C81 3.4004 no 1_556
H59 C84 3.4579 no 1_556
H59 H3 2.5657 no 3_566
H59 H81 2.7301 no 1_556
H59 H84B 2.5229 no 1_556
H60 H3 3.5011 no 3_566
H60 H4 3.0596 no 3_566
H61 Cl11 2.9849 no 4_565
H65 Pd6 3.1503 no 4_565
H65 H11A 3.2183 no 4_565
H67 O1W 3.4938 no 4_565
H67 N12 3.5805 no 4_565
H67 C71 3.3027 no 4_565
H67 C74 3.4738 no 4_565
H67 C75 3.1346 no 4_565
H67 C76 3.0069 no 4_565
H67 H12N 3.3169 no 4_565
H67 H75 3.5008 no 4_565
H70A Cl10 3.3207 no 4_564
H70A C73 3.3852 no 4_565
H70A C74 3.1779 no 4_565
H70A H73 3.5599 no 4_565
H70A H74 3.1973 no 4_565
H70B Cl10 3.5461 no 4_564
H72 Cl10 3.0292 no 4_564
H73 H70A 3.5599 no 4_564
H74 H70A 3.1973 no 4_564
H75 O1W 3.4046 no .
H75 H67 3.5008 no 4_564
H79 O1W 3.1418 no .
H81 C59 3.2230 no 1_554
H81 H59 2.7301 no 1_554
H82 O2W 3.1065 no 1_554
H84A Cl5 3.0144 no .
H84A O2W 2.7503 no 1_554
H84A C58 3.5086 no 1_554
H84A H58 2.7494 no 1_554
H84B Cl6 3.1996 no .
H84B C58 2.6761 no 1_554
H84B C59 2.8863 no 1_554
H84B H58 2.0814 no 1_554
H84B H59 2.5229 no 1_554

loop_
_geom_hbond_atom_site_label_D
_geom_hbond_atom_site_label_H
_geom_hbond_atom_site_label_A
_geom_hbond_site_symmetry_A
_geom_hbond_distance_DA
_geom_hbond_distance_DH
_geom_hbond_distance_HA
_geom_hbond_angle_DHA
_geom_hbond_publ_flag
N1 H1N Cl2 3_566 3.251(9) 0.930 2.369 158.2 no
N2 H2N Cl8 3_566 3.289(10) 0.930 2.493 143.8 no
N3 H3N Cl3 3_666 3.205(9) 0.930 2.350 152.7 no
N4 H4N N1S 3_666 2.939(14) 0.930 2.119 146.3 no
N5 H5N Cl4 3_665 3.285(9) 0.930 2.527 138.9 no
N6 H6N Cl2 1_554 3.142(8) 0.930 2.251 160.1 no
N9 H9N O2W . 2.97(3) 0.930 2.046 171.6 no
N10 H10N Cl11 4_565 3.117(15) 0.930 2.293 147.4 no
N11 H11A Cl10 4_564 3.203(19) 0.930 2.323 157.6 no
N12 H12N O1W . 3.04(3) 0.930 2.111 175.4 no

loop_
_geom_torsion_atom_site_label_1
_geom_torsion_atom_site_label_2
_geom_torsion_atom_site_label_3
_geom_torsion_atom_site_label_4
_geom_torsion
_geom_torsion_publ_flag
Cl1 Pd1 N1 C1 -165.0(5) no
Cl1 Pd1 N1 C42 68.0(5) no
Cl2 Pd1 N2 C6 158.3(5) no
Cl2 Pd1 N2 C7 -71.9(5) no
N1 Pd1 N2 C6 -14.4(5) no
N1 Pd1 N2 C7 115.3(6) no
N2 Pd1 N1 C1 18.1(5) no
N2 Pd1 N1 C42 -108.9(6) no
Cl3 Pd2 N3 C14 71.3(6) no
Cl3 Pd2 N3 C15 -165.8(5) no
Cl4 Pd2 N4 C20 166.8(5) no
Cl4 Pd2 N4 C21 -63.7(6) no
N3 Pd2 N4 C20 -11.5(5) no
N3 Pd2 N4 C21 117.9(6) no
N4 Pd2 N3 C14 -108.4(6) no
N4 Pd2 N3 C15 14.5(5) no
Cl5 Pd3 N5 C28 72.3(5) no
Cl5 Pd3 N5 C29 -160.4(4) no
Cl6 Pd3 N6 C34 169.6(4) no
Cl6 Pd3 N6 C35 -55.5(5) no
N5 Pd3 N6 C34 -13.0(5) no
N5 Pd3 N6 C35 121.8(6) no
N6 Pd3 N5 C28 -111.9(6) no
N6 Pd3 N5 C29 15.4(5) no
Cl7 Pd4 N7 C43 -165.0(6) no
Cl7 Pd4 N7 C84 69.9(5) no
Cl8 Pd4 N8 C48 163.1(5) no
Cl8 Pd4 N8 C49 -70.0(5) no
N7 Pd4 N8 C48 -17.5(6) no
N7 Pd4 N8 C49 109.4(6) no
N8 Pd4 N7 C43 13.9(6) no
N8 Pd4 N7 C84 -111.2(6) no
Cl9 Pd5 N9 C56 -69.1(8) no
Cl9 Pd5 N9 C57 160.9(6) no
Cl10 Pd5 N10 C62 -155.0(7) no
Cl10 Pd5 N10 C63 82.7(8) no
N9 Pd5 N10 C62 18.5(7) no
N9 Pd5 N10 C63 -103.9(9) no
N10 Pd5 N9 C56 111.1(8) no
N10 Pd5 N9 C57 -19.0(7) no
Cl11 Pd6 N11 C70 64.2(10) no
Cl11 Pd6 N11 C71 -160.5(9) no
Cl12 Pd6 N12 C76 158.2(10) no
Cl12 Pd6 N12 C77 -78.8(12) no
N11 Pd6 N12 C76 -20.1(11) no
N11 Pd6 N12 C77 102.8(13) no
N12 Pd6 N11 C70 -117.4(12) no
N12 Pd6 N11 C71 17.9(10) no
Pd1 N1 C1 C2 160.5(7) no
Pd1 N1 C1 C6 -18.9(11) no
Pd1 N1 C42 C41 -170.5(6) no
C1 N1 C42 C41 66.7(11) no
C42 N1 C1 C2 -75.8(11) no
C42 N1 C1 C6 104.8(9) no
Pd1 N2 C6 C1 8.5(11) no
Pd1 N2 C6 C5 -165.7(7) no
Pd1 N2 C7 C8 -52.2(9) no
C6 N2 C7 C8 75.0(11) no
C7 N2 C6 C1 -124.3(10) no
C7 N2 C6 C5 61.5(12) no
Pd2 N3 C14 C13 -174.6(7) no
Pd2 N3 C15 C16 163.2(8) no
Pd2 N3 C15 C20 -15.1(11) no
C14 N3 C15 C16 -72.7(12) no
C14 N3 C15 C20 109.0(10) no
C15 N3 C14 C13 64.4(12) no
Pd2 N4 C20 C15 6.3(11) no
Pd2 N4 C20 C19 -168.5(7) no
Pd2 N4 C21 C22 -47.2(11) no
C20 N4 C21 C22 77.5(13) no
C21 N4 C20 C15 -123.8(11) no
C21 N4 C20 C19 61.4(12) no
Pd3 N5 C28 C27 -158.4(8) no
Pd3 N5 C29 C30 165.4(6) no
Pd3 N5 C29 C34 -16.9(9) no
C28 N5 C29 C30 -72.6(11) no
C28 N5 C29 C34 105.1(10) no
C29 N5 C28 C27 79.7(12) no
Pd3 N6 C34 C29 6.9(10) no
Pd3 N6 C34 C33 -169.3(7) no
Pd3 N6 C35 C36 -55.8(12) no
C34 N6 C35 C36 77.2(11) no
C35 N6 C34 C29 -128.7(9) no
C35 N6 C34 C33 55.1(11) no
Pd4 N7 C43 C44 165.4(8) no
Pd4 N7 C43 C48 -7.1(13) no
Pd4 N7 C84 C83 47.4(11) no
C43 N7 C84 C83 -75.7(12) no
C84 N7 C43 C44 -67.4(14) no
C84 N7 C43 C48 120.1(11) no
Pd4 N8 C48 C43 19.2(12) no
Pd4 N8 C48 C47 -161.9(8) no
Pd4 N8 C49 C50 174.4(6) no
C48 N8 C49 C50 -64.5(11) no
C49 N8 C48 C43 -104.1(11) no
C49 N8 C48 C47 74.9(13) no
Pd5 N9 C56 C55 -68.9(14) no
Pd5 N9 C57 C58 -159.7(9) no
Pd5 N9 C57 C62 14.7(11) no
C56 N9 C57 C58 63.9(14) no
C56 N9 C57 C62 -121.7(10) no
C57 N9 C56 C55 61.8(12) no
Pd5 N10 C62 C57 -16.3(13) no
Pd5 N10 C62 C61 161.5(7) no
Pd5 N10 C63 C64 -67.3(14) no
C62 N10 C63 C64 174.4(11) no
C63 N10 C62 C57 109.1(13) no
C63 N10 C62 C61 -73.0(14) no
Pd6 N11 C70 C69 45(2) no
Pd6 N11 C71 C72 165.6(11) no
Pd6 N11 C71 C76 -12.9(18) no
C70 N11 C71 C72 -60(3) no
C70 N11 C71 C76 121.7(19) no
C71 N11 C70 C69 -85(3) no
Pd6 N12 C76 C71 18(2) no
Pd6 N12 C76 C75 -166.3(14) no
Pd6 N12 C77 C78 176.9(14) no
C76 N12 C77 C78 -65(3) no
C77 N12 C76 C71 -101.6(18) no
C77 N12 C76 C75 74(3) no
N1 C1 C2 C3 -179.3(9) no
N1 C1 C6 N2 7.2(14) no
N1 C1 C6 C5 -178.7(9) no
C2 C1 C6 N2 -172.2(9) no
C2 C1 C6 C5 1.9(16) no
C6 C1 C2 C3 0.2(16) no
Br1G C1G C2G Br2G 0(2) no
Br1G C1G C2G C3G -179.6(13) no
Br1G C1G C6G C5G 179.1(12) no
C2G C1G C6G C5G -2(3) no
C6G C1G C2G Br2G -178.9(15) no
C6G C1G C2G C3G 1(3) no
C1 C2 C3 C4 -2.3(18) no
Br2G C2G C3G C4G -178.7(11) no
C1G C2G C3G C4G 1(3) no
C2 C3 C4 C5 2.4(19) no
C2G C3G C4G C5G -3(3) no
C3 C4 C5 C6 -0.4(18) no
C3G C4G C5G C6G 2(4) no
C4 C5 C6 N2 172.2(10) no
C4 C5 C6 C1 -1.7(18) no
C4G C5G C6G C1G 0(4) no
N2 C7 C8 C9 93.8(11) no
N2 C7 C8 C10 -85.1(12) no
Br3G C7G C8G Br4G -5(3) no
Br3G C7G C8G C9G 176.5(14) no
Br3G C7G C12G C11G 178.6(14) no
C8G C7G C12G C11G -5(3) no
C12G C7G C8G Br4G 179.4(16) no
C12G C7G C8G C9G 1(3) no
C7 C8 C9 C11 -179.4(10) no
C7 C8 C10 C12 179.3(10) no
C9 C8 C10 C12 0.3(17) no
C10 C8 C9 C11 -0.5(19) no
Br4G C8G C9G C10G -177.1(13) no
C7G C8G C9G C10G 1(3) no
C8 C9 C11 C13 0.8(18) no
C8G C9G C10G C11G 1(3) no
C8 C10 C12 C13 -0.5(18) no
C9G C10G C11G C12G -5(4) no
C9 C11 C13 C12 -0.9(17) no
C9 C11 C13 C14 -175.9(10) no
C10G C11G C12G C7G 8(5) no
C10 C12 C13 C11 0.9(19) no
C10 C12 C13 C14 175.9(10) no
C11 C13 C14 N3 72.2(16) no
C12 C13 C14 N3 -102.8(13) no
N3 C15 C16 C17 177.2(10) no
N3 C15 C20 N4 6.0(16) no
N3 C15 C20 C19 -179.3(8) no
C16 C15 C20 N4 -172.2(11) no
C16 C15 C20 C19 2.5(19) no
C20 C15 C16 C17 -5(2) no
C15 C16 C17 C18 3(2) no
C16 C17 C18 C19 2(3) no
C17 C18 C19 C20 -4(3) no
C18 C19 C20 N4 176.7(12) no
C18 C19 C20 C15 1.8(18) no
N4 C21 C22 C23 89.7(12) no
N4 C21 C22 C24 -88.1(13) no
C21 C22 C23 C25 -176.7(9) no
C21 C22 C24 C26 177.4(9) no
C23 C22 C24 C26 -0.4(16) no
C24 C22 C23 C25 1.0(17) no
C22 C23 C25 C27 0.1(18) no
C22 C24 C26 C27 -1.1(17) no
C23 C25 C27 C26 -1.6(18) no
C23 C25 C27 C28 177.2(10) no
C24 C26 C27 C25 2.1(17) no
C24 C26 C27 C28 -176.8(10) no
C25 C27 C28 N5 85.0(15) no
C26 C27 C28 N5 -96.2(12) no
N5 C29 C30 C31 178.2(8) no
N5 C29 C34 N6 6.7(12) no
N5 C29 C34 C33 -176.8(7) no
C30 C29 C34 N6 -175.7(9) no
C30 C29 C34 C33 0.7(15) no
C34 C29 C30 C31 0.7(16) no
C29 C30 C31 C32 -3.1(17) no
C30 C31 C32 C33 4.2(16) no
C31 C32 C33 C34 -2.9(16) no
C32 C33 C34 N6 176.9(10) no
C32 C33 C34 C29 0.7(17) no
N6 C35 C36 C37 106.3(12) no
N6 C35 C36 C38 -72.0(15) no
C35 C36 C37 C39 -178.1(10) no
C35 C36 C38 C40 175.9(10) no
C37 C36 C38 C40 -2.5(17) no
C38 C36 C37 C39 0.3(17) no
C36 C37 C39 C41 1.9(18) no
C36 C38 C40 C41 2.6(17) no
C37 C39 C41 C40 -1.8(18) no
C37 C39 C41 C42 -179.7(10) no
C38 C40 C41 C39 -0.4(17) no
C38 C40 C41 C42 177.4(10) no
C39 C41 C42 N1 83.9(14) no
C40 C41 C42 N1 -94.0(12) no
N7 C43 C44 C45 -174.4(11) no
N7 C43 C48 N8 -8.5(17) no
N7 C43 C48 C47 172.5(10) no
C44 C43 C48 N8 179.1(12) no
C44 C43 C48 C47 0.1(19) no
C48 C43 C44 C45 -2(2) no
C43 C44 C45 C46 3(3) no
C44 C45 C46 C47 -2(2) no
C45 C46 C47 C48 0.2(19) no
C46 C47 C48 N8 -178.0(11) no
C46 C47 C48 C43 1.0(18) no
N8 C49 C50 C51 -80.4(13) no
N8 C49 C50 C52 104.4(13) no
C49 C50 C51 C53 -178.6(11) no
C49 C50 C52 C54 176.1(11) no
C51 C50 C52 C54 0.8(19) no
C52 C50 C51 C53 -3.0(18) no
C50 C51 C53 C55 1.8(18) no
C50 C52 C54 C55 2.4(19) no
C51 C53 C55 C54 1.5(19) no
C51 C53 C55 C56 179.0(11) no
C52 C54 C55 C53 -3.5(19) no
C52 C54 C55 C56 178.9(11) no
C53 C55 C56 N9 -87.9(15) no
C54 C55 C56 N9 89.6(15) no
N9 C57 C58 C59 176.4(10) no
N9 C57 C62 N10 2.0(15) no
N9 C57 C62 C61 -176.0(8) no
C58 C57 C62 N10 176.4(11) no
C58 C57 C62 C61 -1.6(17) no
C62 C57 C58 C59 2.8(19) no
C57 C58 C59 C60 1.8(19) no
C58 C59 C60 C61 -7(2) no
C59 C60 C61 C62 9(3) no
C60 C61 C62 N10 177.8(12) no
C60 C61 C62 C57 -4.1(18) no
N10 C63 C64 C65 -77.9(18) no
N10 C63 C64 C66 105.6(16) no
C63 C64 C65 C67 -177.0(13) no
C63 C64 C66 C68 177.3(13) no
C65 C64 C66 C68 1(3) no
C66 C64 C65 C67 -0(3) no
C64 C65 C67 C69 3(3) no
C64 C66 C68 C69 -4(3) no
C65 C67 C69 C68 -6(3) no
C65 C67 C69 C70 171.1(15) no
C66 C68 C69 C67 7(3) no
C66 C68 C69 C70 -170.6(15) no
C67 C69 C70 N11 -90(2) no
C68 C69 C70 N11 87(3) no
N11 C71 C72 C73 -179.7(15) no
N11 C71 C76 N12 -4(3) no
N11 C71 C76 C75 -179.8(16) no
C72 C71 C76 N12 177.1(16) no
C72 C71 C76 C75 2(3) no
C76 C71 C72 C73 -1(3) no
C71 C72 C73 C74 1(3) no
C72 C73 C74 C75 -1(3) no
C73 C74 C75 C76 2(3) no
C74 C75 C76 N12 -177.0(17) no
C74 C75 C76 C71 -2(3) no
N12 C77 C78 C79 -79(3) no
N12 C77 C78 C80 96(2) no
C77 C78 C79 C81 176.9(15) no
C77 C78 C80 C82 -175.4(14) no
C79 C78 C80 C82 0(3) no
C80 C78 C79 C81 1(3) no
C78 C79 C81 C83 -2(3) no
C78 C80 C82 C83 -1(3) no
C79 C81 C83 C82 1(2) no
C79 C81 C83 C84 -179.9(12) no
C80 C82 C83 C81 1(3) no
C80 C82 C83 C84 -178.5(13) no
C81 C83 C84 N7 -86.2(15) no
C82 C83 C84 N7 93.0(16) no

loop_
_platon_squeeze_void_nr
_platon_squeeze_void_average_x
_platon_squeeze_void_average_y
_platon_squeeze_void_average_z
_platon_squeeze_void_volume
_platon_squeeze_void_count_electrons
_platon_squeeze_void_content
1 0.274 0.250 -0.016 2414 659 ' '
2 0.726 0.750 0.012 2413 692 ' '
